data_4022175
loop_
_publ_author_name
'Xianshun Zeng'
'Andrei S. Batsanov'
'Martin R. Bryce'

_publ_contact_author 'Andrei S.Batsanov'
_publ_contact_author_email a.s.batsanov@durham.ac.uk
_publ_section_title
;
 Calix[6]arene Derivatives Selectively Functionalized at Alternate
 Sites on the Smaller Rim with 2-Phenylpyridine and
 2-Fluorenylpyridine Substituents to Provide Deep Cavities
;
_journal_name_full 'Journal of Organic Chemistry'
_journal_page_first 9589
_journal_page_last 9594
_journal_paper_doi 10.1021/jo0614341
_journal_volume 71
_journal_year 2006
_chemical_formula_moiety 'C105 H117 N3 O6,2.75(C H2 Cl2),2(C2 H6 O)'
_chemical_formula_sum 'C111.75 H134.5 Cl5.5 N3 O8'
_chemical_formula_weight 1842.70
_chemical_name_systematic
; 5,11,17,23,29,35-hexa-tert-butyl-37,39,41-
tris{4-(2-pyridyl)phenoxy}-38,40,42-trimethoxycalix[6]arene 
;
_space_group_IT_number 2
_symmetry_cell_setting triclinic
_symmetry_space_group_name_Hall '-P 1'
_symmetry_space_group_name_H-M 'P -1'
_atom_sites_solution_hydrogens geom
_atom_sites_solution_primary direct
_atom_sites_solution_secondary difmap
_audit_creation_method SHELXL-97
_cell_angle_alpha 107.85(1)
_cell_angle_beta 94.80(1)
_cell_angle_gamma 119.60(1)
_cell_formula_units_Z 4
_cell_length_a 21.979(2)
_cell_length_b 22.020(2)
_cell_length_c 26.603(3)
_cell_measurement_reflns_used 7110
_cell_measurement_temperature 120(2)
_cell_measurement_theta_max 26.35
_cell_measurement_theta_min 2.21
_cell_volume 10217.2(17)
_computing_cell_refinement 'SAINT version 6.02A (Bruker, 2001)'
_computing_data_collection 'SMART version 5.625 (Bruker, 2001)'
_computing_data_reduction 'SAINT version 6.02A (Bruker, 2001)'
_computing_molecular_graphics 'SHELXTL version 6.14 (Bruker, 2003)'
_computing_publication_material 'SHELXTL version 6.14 (Bruker, 2003)'
_computing_structure_refinement 'SHELXTL version 6.14 (Bruker, 2003)'
_computing_structure_solution 'OLEX 2 (Dolomanov & Puschman, 2006)'
_diffrn_ambient_temperature 120(2)
_diffrn_detector_area_resol_mean 5.6
_diffrn_measured_fraction_theta_full 0.998
_diffrn_measured_fraction_theta_max 0.998
_diffrn_measurement_device_type 'Bruker SMART 6K CCD area detector'
_diffrn_measurement_method '\w scans'
_diffrn_radiation_monochromator graphite
_diffrn_radiation_source 'fine-focus sealed tube'
_diffrn_radiation_type MoK\a
_diffrn_radiation_wavelength 0.71073
_diffrn_reflns_av_R_equivalents 0.1118
_diffrn_reflns_av_sigmaI/netI 0.1356
_diffrn_reflns_limit_h_max 28
_diffrn_reflns_limit_h_min -28
_diffrn_reflns_limit_k_max 28
_diffrn_reflns_limit_k_min -28
_diffrn_reflns_limit_l_max 34
_diffrn_reflns_limit_l_min -34
_diffrn_reflns_number 118524
_diffrn_reflns_theta_full 27.52
_diffrn_reflns_theta_max 27.52
_diffrn_reflns_theta_min 1.46
_diffrn_standards_number 0
_exptl_absorpt_coefficient_mu 0.212
_exptl_absorpt_correction_type none
_exptl_crystal_colour colourless
_exptl_crystal_density_diffrn 1.198
_exptl_crystal_density_method 'not measured'
_exptl_crystal_description hexagon
_exptl_crystal_F_000 3934
_exptl_crystal_size_max 0.30
_exptl_crystal_size_mid 0.24
_exptl_crystal_size_min 0.08
_refine_diff_density_max 1.095
_refine_diff_density_min -1.310
_refine_diff_density_rms 0.087
_refine_ls_extinction_method none
_refine_ls_goodness_of_fit_ref 1.033
_refine_ls_hydrogen_treatment constr
_refine_ls_matrix_type full
_refine_ls_number_parameters 2337
_refine_ls_number_reflns 46985
_refine_ls_number_restraints 6
_refine_ls_restrained_S_all 1.034
_refine_ls_R_factor_all 0.1870
_refine_ls_R_factor_gt 0.1029
_refine_ls_shift/su_max 0.002
_refine_ls_shift/su_mean 0.000
_refine_ls_structure_factor_coef Fsqd
_refine_ls_weighting_details 'calc w=1/[\s^2^(Fo^2^)+(0.1780P)^2^] where P=(Fo^2^+2Fc^2^)/3'
_refine_ls_weighting_scheme calc
_refine_ls_wR_factor_gt 0.2869
_refine_ls_wR_factor_ref 0.3302
_reflns_number_gt 22231
_reflns_number_total 46985
_reflns_threshold_expression I>2\s(I)
_cod_data_source_file jo0614341si20060710_081211.cif
_cod_depositor_comments
;
The following automatic conversions were performed:
'_symmetry_cell_setting' value 'Triclinic' changed to 'triclinic'
according to '/home/saulius/struct/CIF-dictionaries/cif_core.dic'
dictionary named 'cif_core.dic' version 2.4.1 from 2010-06-29.

Automatic conversion script
Id: cif_fix_enum 1527 2010-12-29 10:47:43Z saulius 
;
_cod_database_code 4022175

loop_
_symmetry_equiv_pos_as_xyz
'x, y, z'
'-x, -y, -z'

loop_
_atom_site_label
_atom_site_type_symbol
_atom_site_fract_x
_atom_site_fract_y
_atom_site_fract_z
_atom_site_U_iso_or_equiv
_atom_site_adp_type
_atom_site_occupancy
_atom_site_symmetry_multiplicity
_atom_site_calc_flag
_atom_site_refinement_flags
_atom_site_disorder_assembly
_atom_site_disorder_group
O1 O 0.65414(14) 0.43262(15) 0.29005(11) 0.0311(6) Uani 1 1 d . . .
C1A C 0.5088(2) 0.2939(3) 0.05888(18) 0.0401(10) Uani 1 1 d . . .
C2A C 0.4270(3) 0.2410(3) 0.0489(2) 0.0486(12) Uani 1 1 d . . .
H2A1 H 0.4172 0.2011 0.0611 0.073 Uiso 1 1 d R . .
H2A2 H 0.4089 0.2699 0.0689 0.073 Uiso 1 1 d R . .
H2A3 H 0.4031 0.2191 0.0102 0.073 Uiso 1 1 d R . .
C3A C 0.5388(3) 0.2474(4) 0.0300(2) 0.0592(14) Uani 1 1 d . . .
H3A1 H 0.5305 0.2094 0.0439 0.089 Uiso 1 1 d R . .
H3A2 H 0.5144 0.2230 -0.0087 0.089 Uiso 1 1 d R . .
H3A3 H 0.5903 0.2808 0.0359 0.089 Uiso 1 1 d R . .
C4A C 0.5214(3) 0.3513(3) 0.0338(2) 0.0586(14) Uani 1 1 d . . .
H4A1 H 0.5065 0.3837 0.0536 0.088 Uiso 1 1 d R . .
H4A2 H 0.5724 0.3816 0.0368 0.088 Uiso 1 1 d R . .
H4A3 H 0.4937 0.3255 -0.0043 0.088 Uiso 1 1 d R . .
C5A C 0.6574(2) 0.5326(2) 0.2394(2) 0.0430(11) Uani 1 1 d . . .
H5A1 H 0.7061 0.5556 0.2357 0.052 Uiso 1 1 d R . .
H5A2 H 0.6610 0.5440 0.2778 0.052 Uiso 1 1 d R . .
C6A C 0.6159(2) 0.4438(3) 0.33047(18) 0.0393(10) Uani 1 1 d . . .
H6A1 H 0.5759 0.3952 0.3268 0.047 Uiso 1 1 d R . .
H6A2 H 0.5969 0.4727 0.3244 0.047 Uiso 1 1 d R . .
C7A C 0.6146(2) 0.3997(2) 0.23495(17) 0.0291(9) Uani 1 1 d . . .
C8A C 0.6171(2) 0.4461(2) 0.20830(18) 0.0311(9) Uani 1 1 d . . .
C9A C 0.5831(2) 0.4116(2) 0.15135(19) 0.0366(10) Uani 1 1 d . . .
H9A H 0.5854 0.4433 0.1326 0.044 Uiso 1 1 d R . .
C10A C 0.5471(2) 0.3339(2) 0.12178(17) 0.0332(9) Uani 1 1 d . . .
C11A C 0.5436(2) 0.2890(2) 0.15040(17) 0.0309(9) Uani 1 1 d . . .
H11A H 0.5178 0.2347 0.1308 0.037 Uiso 1 1 d R . .
C12A C 0.5771(2) 0.3205(2) 0.20669(17) 0.0293(9) Uani 1 1 d . . .
C13A C 0.6678(2) 0.4847(2) 0.38606(18) 0.0389(10) Uani 1 1 d . . .
C14A C 0.7342(3) 0.5538(2) 0.40041(18) 0.0423(11) Uani 1 1 d . . .
H14A H 0.7481 0.5737 0.3729 0.051 Uiso 1 1 d R . .
C15A C 0.7806(3) 0.5934(2) 0.45339(18) 0.0423(11) Uani 1 1 d . . .
H15A H 0.8260 0.6410 0.4626 0.051 Uiso 1 1 d R . .
C16A C 0.7630(3) 0.5655(2) 0.49403(18) 0.0400(10) Uani 1 1 d . . .
C17A C 0.6970(3) 0.4959(3) 0.4801(2) 0.0446(11) Uani 1 1 d . . .
H17A H 0.6840 0.4759 0.5076 0.053 Uiso 1 1 d R . .
C18A C 0.6504(3) 0.4566(3) 0.4271(2) 0.0461(12) Uani 1 1 d . . .
H18A H 0.6051 0.4090 0.4178 0.055 Uiso 1 1 d R . .
C19A C 0.8122(3) 0.6086(2) 0.55126(18) 0.0390(10) Uani 1 1 d . . .
C20A C 0.8584(3) 0.6870(3) 0.5735(2) 0.0557(14) Uani 1 1 d . . .
H20A H 0.8574 0.7147 0.5522 0.067 Uiso 1 1 d R . .
C21A C 0.9050(3) 0.7248(3) 0.6255(2) 0.0591(14) Uani 1 1 d . . .
H21A H 0.9380 0.7792 0.6405 0.071 Uiso 1 1 d R . .
C22A C 0.9040(3) 0.6840(3) 0.6561(2) 0.0511(12) Uani 1 1 d . . .
H22A H 0.9355 0.7079 0.6928 0.061 Uiso 1 1 d R . .
C23A C 0.8543(3) 0.6065(3) 0.6323(2) 0.0643(16) Uani 1 1 d . . .
H23A H 0.8519 0.5774 0.6534 0.077 Uiso 1 1 d R . .
N1 N 0.8106(3) 0.5682(2) 0.58099(17) 0.0579(12) Uani 1 1 d . . .
O2 O 0.54564(17) 0.54474(17) 0.28026(13) 0.0437(8) Uani 1 1 d . . .
C1B C 0.6282(3) 0.6544(3) 0.1124(2) 0.0417(11) Uani 1 1 d . . .
C2B C 0.7053(3) 0.6780(3) 0.1104(2) 0.0574(14) Uani 1 1 d . . .
H2B1 H 0.7396 0.7166 0.1455 0.086 Uiso 1 1 d R . .
H2B2 H 0.7082 0.6340 0.1020 0.086 Uiso 1 1 d R . .
H2B3 H 0.7166 0.6975 0.0825 0.086 Uiso 1 1 d R . .
C3B C 0.5749(3) 0.5827(3) 0.0589(2) 0.0691(17) Uani 1 1 d . . .
H3B1 H 0.5851 0.5939 0.0274 0.104 Uiso 1 1 d R . .
H3B2 H 0.5814 0.5424 0.0583 0.104 Uiso 1 1 d R . .
H3B3 H 0.5254 0.5669 0.0582 0.104 Uiso 1 1 d R . .
C4B C 0.6141(5) 0.7150(4) 0.1118(3) 0.089(2) Uani 1 1 d . . .
H4B1 H 0.6452 0.7607 0.1446 0.134 Uiso 1 1 d R . .
H4B2 H 0.6240 0.7261 0.0801 0.134 Uiso 1 1 d R . .
H4B3 H 0.5640 0.6968 0.1103 0.134 Uiso 1 1 d R . .
C5B C 0.4844(2) 0.6220(2) 0.25173(17) 0.0337(9) Uani 1 1 d . . .
H5B1 H 0.4869 0.6661 0.2502 0.040 Uiso 1 1 d R . .
H5B2 H 0.4967 0.6305 0.2898 0.040 Uiso 1 1 d R . .
C6B C 0.4849(2) 0.4663(3) 0.2564(2) 0.0463(12) Uani 1 1 d . . .
H6B1 H 0.4710 0.4489 0.2850 0.069 Uiso 1 1 d R . .
H6B2 H 0.4446 0.4626 0.2355 0.069 Uiso 1 1 d R . .
H6B3 H 0.4984 0.4353 0.2326 0.069 Uiso 1 1 d R . .
C7B C 0.5682(2) 0.5740(2) 0.24145(18) 0.0350(10) Uani 1 1 d . . .
C8B C 0.5397(2) 0.6127(2) 0.22635(17) 0.0317(9) Uani 1 1 d . . .
C9B C 0.5630(2) 0.6413(2) 0.18703(17) 0.0311(9) Uani 1 1 d . . .
H9B H 0.5442 0.6683 0.1768 0.037 Uiso 1 1 d R . .
C10B C 0.6126(2) 0.6323(2) 0.16168(18) 0.0334(9) Uani 1 1 d . . .
C11B C 0.6431(2) 0.5981(2) 0.18033(18) 0.0350(10) Uani 1 1 d . . .
H11B H 0.6805 0.5951 0.1657 0.042 Uiso 1 1 d R . .
C12B C 0.6213(2) 0.5679(2) 0.21959(19) 0.0360(10) Uani 1 1 d . . .
O3 O 0.37436(15) 0.57968(14) 0.30823(10) 0.0291(6) Uani 1 1 d . . .
C1C C 0.2964(2) 0.3956(2) 0.07926(17) 0.0354(10) Uani 1 1 d . . .
C2C C 0.3410(3) 0.3596(3) 0.07313(19) 0.0424(11) Uani 1 1 d . . .
H2C1 H 0.3921 0.3988 0.0852 0.064 Uiso 1 1 d R . .
H2C2 H 0.3308 0.3304 0.0953 0.064 Uiso 1 1 d R . .
H2C3 H 0.3279 0.3267 0.0352 0.064 Uiso 1 1 d R . .
C3C C 0.2142(3) 0.3313(3) 0.05478(19) 0.0459(11) Uani 1 1 d . . .
H3C1 H 0.2009 0.2967 0.0727 0.069 Uiso 1 1 d R . .
H3C2 H 0.1857 0.3534 0.0595 0.069 Uiso 1 1 d R . .
H3C3 H 0.2051 0.3042 0.0162 0.069 Uiso 1 1 d R . .
C4C C 0.3159(3) 0.4451(3) 0.04619(18) 0.0448(11) Uani 1 1 d . . .
H4C1 H 0.3668 0.4851 0.0603 0.067 Uiso 1 1 d R . .
H4C2 H 0.3054 0.4142 0.0082 0.067 Uiso 1 1 d R . .
H4C3 H 0.2873 0.4671 0.0491 0.067 Uiso 1 1 d R . .
C5C C 0.2285(2) 0.4463(2) 0.25918(19) 0.0355(10) Uani 1 1 d . . .
H5C1 H 0.2035 0.4716 0.2588 0.043 Uiso 1 1 d R . .
H5C2 H 0.2537 0.4630 0.2968 0.043 Uiso 1 1 d R . .
C6C C 0.4041(3) 0.5603(2) 0.34655(17) 0.0368(10) Uani 1 1 d . . .
H6C1 H 0.4491 0.5667 0.3409 0.044 Uiso 1 1 d R . .
H6C2 H 0.3706 0.5082 0.3407 0.044 Uiso 1 1 d R . .
C7C C 0.3556(2) 0.5331(2) 0.25325(16) 0.0259(8) Uani 1 1 d . . .
C8C C 0.2841(2) 0.4689(2) 0.22702(17) 0.0286(8) Uani 1 1 d . . .
C9C C 0.2654(2) 0.4266(2) 0.17119(17) 0.0297(9) Uani 1 1 d . . .
H9C H 0.2164 0.3832 0.1528 0.036 Uiso 1 1 d R . .
C10C C 0.3151(2) 0.4444(2) 0.14022(16) 0.0283(8) Uani 1 1 d . . .
C11C C 0.3857(2) 0.5082(2) 0.16797(16) 0.0295(9) Uani 1 1 d . . .
H11C H 0.4209 0.5218 0.1476 0.035 Uiso 1 1 d R . .
C12C C 0.4076(2) 0.5536(2) 0.22385(16) 0.0271(8) Uani 1 1 d . . .
C13C C 0.4180(2) 0.6126(2) 0.40426(17) 0.0348(9) Uani 1 1 d . . .
C14C C 0.4844(3) 0.6517(3) 0.44375(18) 0.0419(11) Uani 1 1 d . . .
H14C H 0.5228 0.6462 0.4334 0.050 Uiso 1 1 d R . .
C15C C 0.4957(3) 0.6973(3) 0.49688(18) 0.0409(10) Uani 1 1 d . . .
H15C H 0.5418 0.7229 0.5237 0.049 Uiso 1 1 d R . .
C16C C 0.4418(2) 0.7072(2) 0.51199(17) 0.0366(10) Uani 1 1 d . A .
C17C C 0.3749(3) 0.6692(3) 0.47215(19) 0.0432(11) Uani 1 1 d . . .
H17C H 0.3370 0.6762 0.4817 0.052 Uiso 1 1 d R . .
C18C C 0.3632(3) 0.6226(3) 0.41905(18) 0.0403(10) Uani 1 1 d . . .
H18C H 0.3173 0.5968 0.3919 0.048 Uiso 1 1 d R . .
C19C C 0.4537(3) 0.7559(2) 0.56989(18) 0.0385(10) Uani 1 1 d . . .
C20C C 0.5217(2) 0.8150(2) 0.59941(16) 0.0413(10) Uani 0.50 1 d P A 1
H20C H 0.5618 0.8252 0.5838 0.050 Uiso 0.50 1 d PR A 1
N2 N 0.5217(2) 0.8150(2) 0.59941(16) 0.0413(10) Uani 0.50 1 d P A 2
C21C C 0.5327(3) 0.8613(3) 0.65213(19) 0.0485(12) Uani 1 1 d . . .
H21C H 0.5814 0.9026 0.6740 0.058 Uiso 1 1 d R A .
C22C C 0.4756(3) 0.8474(3) 0.67452(19) 0.0484(12) Uani 1 1 d . A .
H22C H 0.4839 0.8817 0.7107 0.058 Uiso 1 1 d R . .
C23C C 0.4075(3) 0.7859(3) 0.6444(2) 0.0556(13) Uani 1 1 d . . .
H23C H 0.3676 0.7742 0.6604 0.067 Uiso 1 1 d R A .
C24C C 0.3951(3) 0.7389(3) 0.59062(19) 0.0535(12) Uani 0.50 1 d P A 2
H24C H 0.3470 0.6961 0.5686 0.064 Uiso 0.50 1 d PR A 2
N2' N 0.3951(3) 0.7389(3) 0.59062(19) 0.0535(12) Uani 0.50 1 d P A 1
O4 O 0.25309(16) 0.34503(17) 0.28949(12) 0.0419(7) Uani 1 1 d . . .
C1D C -0.0125(3) 0.2124(3) 0.1259(3) 0.0628(16) Uani 1 1 d . . .
C2D C -0.0803(4) 0.1669(5) 0.1427(5) 0.157(5) Uani 1 1 d . . .
H2D1 H -0.0842 0.1994 0.1742 0.235 Uiso 1 1 d R . .
H2D2 H -0.0777 0.1287 0.1512 0.235 Uiso 1 1 d R . .
H2D3 H -0.1228 0.1424 0.1123 0.235 Uiso 1 1 d R . .
C3D C -0.0084(5) 0.1597(5) 0.0755(3) 0.138(5) Uani 1 1 d . . .
H3D1 H -0.0523 0.1334 0.0460 0.207 Uiso 1 1 d R . .
H3D2 H -0.0032 0.1229 0.0842 0.207 Uiso 1 1 d R . .
H3D3 H 0.0328 0.1892 0.0638 0.207 Uiso 1 1 d R . .
C4D C -0.0194(3) 0.2702(3) 0.1116(2) 0.0584(14) Uani 1 1 d . . .
H4D1 H -0.0239 0.3029 0.1424 0.088 Uiso 1 1 d R . .
H4D2 H 0.0234 0.3004 0.1018 0.088 Uiso 1 1 d R . .
H4D3 H -0.0617 0.2443 0.0808 0.088 Uiso 1 1 d R . .
C5D C 0.1498(3) 0.1828(2) 0.24892(18) 0.0371(10) Uani 1 1 d . . .
H5D1 H 0.1040 0.1416 0.2484 0.045 Uiso 1 1 d R . .
H5D2 H 0.1802 0.2111 0.2863 0.045 Uiso 1 1 d R . .
C6D C 0.3076(3) 0.3464(3) 0.2651(2) 0.0542(13) Uani 1 1 d . . .
H6D1 H 0.3526 0.3725 0.2933 0.081 Uiso 1 1 d R . .
H6D2 H 0.2935 0.2950 0.2444 0.081 Uiso 1 1 d R . .
H6D3 H 0.3141 0.3724 0.2409 0.081 Uiso 1 1 d R . .
C7D C 0.1871(2) 0.3133(2) 0.25136(18) 0.0347(10) Uani 1 1 d . . .
C8D C 0.1363(2) 0.2348(2) 0.23028(18) 0.0343(9) Uani 1 1 d . . .
C9D C 0.0716(2) 0.2050(2) 0.1918(2) 0.0384(10) Uani 1 1 d . . .
H9D H 0.0363 0.1510 0.1770 0.046 Uiso 1 1 d R . .
C10D C 0.0561(2) 0.2497(2) 0.1727(2) 0.0411(11) Uani 1 1 d . . .
C11D C 0.1075(2) 0.3285(2) 0.19743(19) 0.0368(10) Uani 1 1 d . . .
H11D H 0.0967 0.3610 0.1870 0.044 Uiso 1 1 d R . .
C12D C 0.1726(2) 0.3610(2) 0.23598(19) 0.0347(10) Uani 1 1 d . . .
O5 O 0.24027(15) 0.14171(15) 0.29242(11) 0.0327(6) Uani 1 1 d . . .
C1E C 0.1880(2) 0.0842(2) 0.06284(17) 0.0339(9) Uani 1 1 d . . .
C2E C 0.2155(4) 0.0379(3) 0.0310(2) 0.0622(15) Uani 1 1 d . . .
H2E1 H 0.1931 -0.0104 0.0339 0.093 Uiso 1 1 d R . .
H2E2 H 0.2043 0.0298 -0.0071 0.093 Uiso 1 1 d R . .
H2E3 H 0.2675 0.0657 0.0461 0.093 Uiso 1 1 d R . .
C3E C 0.1056(3) 0.0419(4) 0.0368(2) 0.0658(16) Uani 1 1 d . . .
H3E1 H 0.0817 -0.0078 0.0376 0.099 Uiso 1 1 d R . .
H3E2 H 0.0866 0.0697 0.0569 0.099 Uiso 1 1 d R . .
H3E3 H 0.0968 0.0368 -0.0007 0.099 Uiso 1 1 d R . .
C4E C 0.2261(4) 0.1615(3) 0.0580(2) 0.0650(16) Uani 1 1 d . . .
H4E1 H 0.2122 0.1536 0.0202 0.097 Uiso 1 1 d R . .
H4E2 H 0.2124 0.1935 0.0802 0.097 Uiso 1 1 d R . .
H4E3 H 0.2780 0.1858 0.0703 0.097 Uiso 1 1 d R . .
C5E C 0.3148(2) 0.0815(3) 0.22963(19) 0.0373(10) Uani 1 1 d . . .
H5E1 H 0.2875 0.0281 0.2222 0.045 Uiso 1 1 d R . .
H5E2 H 0.3319 0.1094 0.2689 0.045 Uiso 1 1 d R . .
C6E C 0.3008(3) 0.2153(2) 0.33206(18) 0.0434(11) Uani 1 1 d . . .
H6E1 H 0.2973 0.2553 0.3278 0.052 Uiso 1 1 d R . .
H6E2 H 0.3459 0.2223 0.3262 0.052 Uiso 1 1 d R . .
C7E C 0.2319(2) 0.1319(2) 0.23737(17) 0.0304(9) Uani 1 1 d . . .
C8E C 0.2643(2) 0.1003(2) 0.20553(17) 0.0315(9) Uani 1 1 d . . .
C9E C 0.2483(2) 0.0840(2) 0.14921(17) 0.0308(9) Uani 1 1 d . . .
H9E H 0.2698 0.0614 0.1269 0.037 Uiso 1 1 d R . .
C10E C 0.2031(2) 0.0998(2) 0.12433(17) 0.0305(9) Uani 1 1 d . . .
C11E C 0.1736(2) 0.1337(2) 0.15832(17) 0.0318(9) Uani 1 1 d . . .
H11E H 0.1436 0.1472 0.1425 0.038 Uiso 1 1 d R . .
C12E C 0.1863(2) 0.1496(2) 0.21396(17) 0.0296(9) Uani 1 1 d . . .
C13E C 0.2993(2) 0.2180(2) 0.38876(18) 0.0396(10) Uani 1 1 d . . .
C14E C 0.3020(3) 0.2775(3) 0.42821(19) 0.0457(11) Uani 1 1 d . . .
H14E H 0.3018 0.3159 0.4184 0.055 Uiso 1 1 d R . .
C15E C 0.3042(3) 0.2826(3) 0.4819(2) 0.0465(12) Uani 1 1 d . . .
H15E H 0.3074 0.3253 0.5091 0.056 Uiso 1 1 d R . .
C16E C 0.3031(2) 0.2272(3) 0.49680(18) 0.0385(10) Uani 1 1 d . B .
C17E C 0.2982(2) 0.1656(3) 0.45643(18) 0.0402(10) Uani 1 1 d . . .
H17E H 0.2952 0.1258 0.4661 0.048 Uiso 1 1 d R . .
C18E C 0.2957(3) 0.1605(3) 0.40291(18) 0.0405(10) Uani 1 1 d . . .
H18E H 0.2927 0.1179 0.3758 0.049 Uiso 1 1 d R . .
C19E C 0.3077(2) 0.2335(3) 0.55432(19) 0.0396(10) Uani 1 1 d . . .
C20E C 0.2902(3) 0.2773(3) 0.58792(19) 0.0697(16) Uani 0.50 1 d P B 1
H20E H 0.2748 0.3052 0.5751 0.084 Uiso 0.50 1 d PR B 1
N3 N 0.2902(3) 0.2773(3) 0.58792(19) 0.0697(16) Uani 0.50 1 d P B 2
C21E C 0.2939(4) 0.2825(4) 0.6403(2) 0.0688(17) Uani 1 1 d . . .
H21E H 0.2815 0.3146 0.6642 0.083 Uiso 1 1 d R B .
C22E C 0.3149(3) 0.2451(3) 0.6605(2) 0.0591(14) Uani 1 1 d . B .
H22E H 0.3152 0.2485 0.6974 0.071 Uiso 1 1 d R . .
C23E C 0.3372(4) 0.2027(4) 0.6278(3) 0.0754(18) Uani 1 1 d . . .
H23E H 0.3555 0.1780 0.6421 0.090 Uiso 1 1 d R B .
C24E C 0.3327(3) 0.1964(3) 0.5745(2) 0.0712(15) Uani 0.50 1 d P B 2
H24E H 0.3467 0.1657 0.5510 0.085 Uiso 0.50 1 d PR B 2
N3' N 0.3327(3) 0.1964(3) 0.5745(2) 0.0712(15) Uani 0.50 1 d P B 1
O6 O 0.44275(17) 0.23243(17) 0.26883(12) 0.0392(7) Uani 1 1 d . . .
C1F C 0.4357(3) -0.0063(3) 0.0975(2) 0.0456(11) Uani 1 1 d . . .
C2F C 0.5068(3) 0.0192(3) 0.0816(3) 0.0688(17) Uani 1 1 d . . .
H2F1 H 0.5447 0.0340 0.1122 0.103 Uiso 1 1 d R . .
H2F2 H 0.5002 -0.0225 0.0508 0.103 Uiso 1 1 d R . .
H2F3 H 0.5202 0.0616 0.0716 0.103 Uiso 1 1 d R . .
C3F C 0.4128(4) -0.0759(3) 0.1091(3) 0.0723(18) Uani 1 1 d . . .
H3F1 H 0.4469 -0.0632 0.1415 0.109 Uiso 1 1 d R . .
H3F2 H 0.3654 -0.0943 0.1150 0.109 Uiso 1 1 d R . .
H3F3 H 0.4104 -0.1147 0.0784 0.109 Uiso 1 1 d R . .
C4F C 0.3780(4) -0.0281(4) 0.0461(2) 0.0757(18) Uani 1 1 d . . .
H4F1 H 0.3946 0.0149 0.0364 0.114 Uiso 1 1 d R . .
H4F2 H 0.3716 -0.0703 0.0158 0.114 Uiso 1 1 d R . .
H4F3 H 0.3322 -0.0423 0.0542 0.114 Uiso 1 1 d R . .
C5F C 0.5736(2) 0.2696(2) 0.23545(17) 0.0314(9) Uani 1 1 d . . .
H5F1 H 0.5779 0.2937 0.2735 0.038 Uiso 1 1 d R . .
H5F2 H 0.6147 0.2650 0.2339 0.038 Uiso 1 1 d R . .
C6F C 0.4231(3) 0.2744(2) 0.2474(2) 0.0434(11) Uani 1 1 d . . .
H6F1 H 0.4286 0.3161 0.2775 0.065 Uiso 1 1 d R . .
H6F2 H 0.4544 0.2938 0.2256 0.065 Uiso 1 1 d R . .
H6F3 H 0.3733 0.2417 0.2250 0.065 Uiso 1 1 d R . .
C7F C 0.4427(2) 0.1749(2) 0.22830(17) 0.0325(9) Uani 1 1 d . . .
C8F C 0.5047(2) 0.1906(2) 0.21105(16) 0.0303(9) Uani 1 1 d . . .
C9F C 0.5022(2) 0.1313(2) 0.17039(17) 0.0317(9) Uani 1 1 d . . .
H9F H 0.5451 0.1424 0.1583 0.038 Uiso 1 1 d R . .
C10F C 0.4407(2) 0.0571(2) 0.14621(17) 0.0332(9) Uani 1 1 d . . .
C11F C 0.3806(2) 0.0428(2) 0.16749(18) 0.0349(10) Uani 1 1 d . . .
H11F H 0.3383 -0.0084 0.1535 0.042 Uiso 1 1 d R . .
C12F C 0.3801(2) 0.0998(2) 0.20774(17) 0.0323(9) Uani 1 1 d . . .
O7 O 0.26808(14) 0.96326(14) 0.31861(10) 0.0271(6) Uani 1 1 d . . .
C1G C 0.1441(2) 0.7912(2) 0.08614(15) 0.0302(9) Uani 1 1 d . . .
C2G C 0.1806(2) 0.7510(3) 0.05923(17) 0.0386(10) Uani 1 1 d . . .
H2G1 H 0.1588 0.7258 0.0200 0.058 Uiso 1 1 d R . .
H2G2 H 0.2318 0.7877 0.0671 0.058 Uiso 1 1 d R . .
H2G3 H 0.1740 0.7140 0.0738 0.058 Uiso 1 1 d R . .
C3G C 0.0619(2) 0.7309(2) 0.07249(18) 0.0418(11) Uani 1 1 d . . .
H3G1 H 0.0411 0.7046 0.0332 0.063 Uiso 1 1 d R . .
H3G2 H 0.0557 0.6950 0.0881 0.063 Uiso 1 1 d R . .
H3G3 H 0.0378 0.7555 0.0877 0.063 Uiso 1 1 d R . .
C4G C 0.1543(3) 0.8496(3) 0.06238(18) 0.0447(11) Uani 1 1 d . . .
H4G1 H 0.1331 0.8249 0.0232 0.067 Uiso 1 1 d R . .
H4G2 H 0.1309 0.8744 0.0789 0.067 Uiso 1 1 d R . .
H4G3 H 0.2055 0.8868 0.0709 0.067 Uiso 1 1 d R . .
C5G C 0.1437(2) 0.9544(2) 0.26759(16) 0.0276(8) Uani 1 1 d . . .
H5G1 H 0.1690 1.0049 0.2681 0.033 Uiso 1 1 d R . .
H5G2 H 0.1532 0.9594 0.3050 0.033 Uiso 1 1 d R . .
C6G C 0.2395(2) 0.9223(2) 0.35246(15) 0.0297(9) Uani 1 1 d . . .
H6G1 H 0.2384 0.8759 0.3395 0.036 Uiso 1 1 d R . .
H6G2 H 0.1906 0.9095 0.3509 0.036 Uiso 1 1 d R . .
C7G C 0.2362(2) 0.9169(2) 0.26262(15) 0.0258(8) Uani 1 1 d . . .
C8G C 0.1745(2) 0.9109(2) 0.23548(15) 0.0245(8) Uani 1 1 d . . .
C9G C 0.1464(2) 0.8691(2) 0.17937(15) 0.0271(8) Uani 1 1 d . . .
H9G H 0.1046 0.8647 0.1601 0.033 Uiso 1 1 d R . .
C10G C 0.1770(2) 0.8333(2) 0.14923(16) 0.0283(8) Uani 1 1 d . . .
C11G C 0.2368(2) 0.8395(2) 0.17758(15) 0.0260(8) Uani 1 1 d . . .
H11G H 0.2575 0.8139 0.1574 0.031 Uiso 1 1 d R . .
C12G C 0.2676(2) 0.8815(2) 0.23449(15) 0.0264(8) Uani 1 1 d . . .
C13G C 0.2878(2) 0.9715(2) 0.41083(16) 0.0308(9) Uani 1 1 d . . .
C14G C 0.2615(2) 0.9593(3) 0.45461(17) 0.0399(10) Uani 1 1 d . . .
H14G H 0.2112 0.9204 0.4475 0.048 Uiso 1 1 d R . .
C15G C 0.3065(3) 1.0015(3) 0.50821(18) 0.0461(12) Uani 1 1 d . . .
H15G H 0.2874 0.9924 0.5382 0.055 Uiso 1 1 d R . .
C16G C 0.3800(3) 1.0590(2) 0.51920(17) 0.0383(10) Uani 1 1 d . . .
C17G C 0.4060(3) 1.0721(3) 0.47540(18) 0.0469(12) Uani 1 1 d . . .
H17G H 0.4560 1.1116 0.4825 0.056 Uiso 1 1 d R . .
C18G C 0.3603(2) 1.0279(3) 0.42179(18) 0.0418(11) Uani 1 1 d . . .
H18G H 0.3791 1.0370 0.3918 0.050 Uiso 1 1 d R . .
C19G C 0.4287(3) 1.1061(3) 0.57654(18) 0.0421(11) Uani 1 1 d . . .
C20G C 0.4848(3) 1.1823(2) 0.59381(19) 0.0441(11) Uani 1 1 d . . .
H20G H 0.4932 1.2057 0.5679 0.053 Uiso 1 1 d R . .
C21G C 0.5273(3) 1.2235(3) 0.64750(19) 0.0468(12) Uani 1 1 d . . .
H21G H 0.5665 1.2759 0.6593 0.056 Uiso 1 1 d R . .
C22G C 0.5135(3) 1.1878(3) 0.6834(2) 0.0542(13) Uani 1 1 d . . .
H22G H 0.5411 1.2157 0.7216 0.065 Uiso 1 1 d R . .
C23G C 0.4586(3) 1.1126(3) 0.6638(2) 0.0656(17) Uani 1 1 d . . .
H23G H 0.4508 1.0869 0.6883 0.079 Uiso 1 1 d R . .
N4 N 0.4154(3) 1.0711(2) 0.61139(16) 0.0584(12) Uani 1 1 d . . .
O8 O 0.03782(15) 0.85626(15) 0.30835(11) 0.0311(6) Uani 1 1 d . . .
C1H C -0.0630(2) 0.9022(2) 0.12637(17) 0.0338(9) Uani 1 1 d . . .
C2H C -0.0311(3) 0.9874(3) 0.1407(2) 0.0522(13) Uani 1 1 d . . .
H2H1 H -0.0513 1.0055 0.1676 0.078 Uiso 1 1 d R . .
H2H2 H 0.0211 1.0164 0.1552 0.078 Uiso 1 1 d R . .
H2H3 H -0.0435 0.9933 0.1078 0.078 Uiso 1 1 d R . .
C3H C -0.1453(3) 0.8584(3) 0.1050(2) 0.0656(17) Uani 1 1 d . . .
H3H1 H -0.1643 0.8746 0.1338 0.098 Uiso 1 1 d R . .
H3H2 H -0.1584 0.8680 0.0743 0.098 Uiso 1 1 d R . .
H3H3 H -0.1655 0.8048 0.0936 0.098 Uiso 1 1 d R . .
C4H C -0.0352(4) 0.8731(3) 0.0791(2) 0.0622(15) Uani 1 1 d . . .
H4H1 H -0.0536 0.8764 0.0467 0.093 Uiso 1 1 d R . .
H4H2 H 0.0173 0.9040 0.0900 0.093 Uiso 1 1 d R . .
H4H3 H -0.0515 0.8210 0.0713 0.093 Uiso 1 1 d R . .
C5H C -0.1166(2) 0.7757(2) 0.26209(16) 0.0283(8) Uani 1 1 d . . .
H5H1 H -0.1607 0.7750 0.2561 0.034 Uiso 1 1 d R . .
H5H2 H -0.0975 0.7927 0.3010 0.034 Uiso 1 1 d R . .
C6H C 0.0499(3) 0.9093(3) 0.36221(17) 0.0406(11) Uani 1 1 d . . .
H6H1 H 0.0647 0.8960 0.3900 0.061 Uiso 1 1 d R . .
H6H2 H 0.0876 0.9599 0.3675 0.061 Uiso 1 1 d R . .
H6H3 H 0.0057 0.9072 0.3650 0.061 Uiso 1 1 d R . .
C7H C 0.0128(2) 0.8693(2) 0.26531(15) 0.0256(8) Uani 1 1 d . . .
C8H C -0.0616(2) 0.8325(2) 0.24293(15) 0.0256(8) Uani 1 1 d . . .
C9H C -0.0854(2) 0.8446(2) 0.19866(16) 0.0289(8) Uani 1 1 d . . .
H9H H -0.1368 0.8199 0.1830 0.035 Uiso 1 1 d R . .
C10H C -0.0369(2) 0.8922(2) 0.17658(16) 0.0277(8) Uani 1 1 d . . .
C11H C 0.0371(2) 0.9285(2) 0.20091(15) 0.0276(8) Uani 1 1 d . . .
H11H H 0.0713 0.9621 0.1868 0.033 Uiso 1 1 d R . .
C12H C 0.0636(2) 0.9174(2) 0.24476(15) 0.0263(8) Uani 1 1 d . . .
O9 O -0.14064(14) 0.67543(14) 0.31752(10) 0.0272(6) Uani 1 1 d . . .
C1I C -0.1754(2) 0.5550(2) 0.08611(16) 0.0332(9) Uani 1 1 d . . .
C2I C -0.1530(3) 0.6150(3) 0.06180(17) 0.0367(10) Uani 1 1 d . . .
H2I1 H -0.1817 0.6368 0.0678 0.055 Uiso 1 1 d R . .
H2I2 H -0.1023 0.6543 0.0795 0.055 Uiso 1 1 d R . .
H2I3 H -0.1602 0.5918 0.0230 0.055 Uiso 1 1 d R . .
C3I C -0.2565(3) 0.4935(3) 0.05879(18) 0.0475(12) Uani 1 1 d . . .
H3I1 H -0.2844 0.5161 0.0652 0.071 Uiso 1 1 d R . .
H3I2 H -0.2650 0.4693 0.0199 0.071 Uiso 1 1 d R . .
H3I3 H -0.2709 0.4562 0.0744 0.071 Uiso 1 1 d R . .
C4I C -0.1308(4) 0.5195(3) 0.0747(2) 0.0612(16) Uani 1 1 d . . .
H4I1 H -0.0795 0.5582 0.0884 0.092 Uiso 1 1 d R . .
H4I2 H -0.1420 0.4842 0.0919 0.092 Uiso 1 1 d R . .
H4I3 H -0.1435 0.4929 0.0356 0.092 Uiso 1 1 d R . .
C5I C -0.1797(2) 0.5218(2) 0.26617(16) 0.0268(8) Uani 1 1 d . . .
H5I1 H -0.2308 0.4946 0.2635 0.032 Uiso 1 1 d R . .
H5I2 H -0.1536 0.5533 0.3044 0.032 Uiso 1 1 d R . .
C6I C -0.0681(2) 0.7118(2) 0.35170(16) 0.0304(9) Uani 1 1 d . . .
H6I1 H -0.0335 0.7480 0.3395 0.037 Uiso 1 1 d R . .
H6I2 H -0.0568 0.6742 0.3492 0.037 Uiso 1 1 d R . .
C7I C -0.1452(2) 0.6485(2) 0.26186(15) 0.0254(8) Uani 1 1 d . . .
C8I C -0.1643(2) 0.5733(2) 0.23496(15) 0.0256(8) Uani 1 1 d . . .
C9I C -0.1731(2) 0.5457(2) 0.17899(16) 0.0288(8) Uani 1 1 d . . .
H9I H -0.1864 0.4943 0.1600 0.035 Uiso 1 1 d R . .
C10I C -0.1626(2) 0.5907(2) 0.14882(15) 0.0269(8) Uani 1 1 d . . .
C11I C -0.1428(2) 0.6649(2) 0.17693(16) 0.0270(8) Uani 1 1 d . . .
H11I H -0.1350 0.6964 0.1568 0.032 Uiso 1 1 d R . .
C12I C -0.1345(2) 0.6955(2) 0.23365(15) 0.0249(8) Uani 1 1 d . . .
C13I C -0.0631(2) 0.7520(2) 0.41028(17) 0.0329(9) Uani 1 1 d . . .
C14I C -0.1109(3) 0.7740(3) 0.42292(18) 0.0426(11) Uani 1 1 d . . .
H14I H -0.1498 0.7609 0.3938 0.051 Uiso 1 1 d R . .
C15I C -0.1044(3) 0.8133(3) 0.47713(18) 0.0446(11) Uani 1 1 d . . .
H15I H -0.1368 0.8299 0.4852 0.054 Uiso 1 1 d R . .
C16I C -0.0492(2) 0.8318(2) 0.51988(17) 0.0376(10) Uani 1 1 d . . .
C17I C -0.0017(3) 0.8095(3) 0.50735(19) 0.0476(12) Uani 1 1 d . . .
H17I H 0.0362 0.8214 0.5367 0.057 Uiso 1 1 d R . .
C18I C -0.0088(3) 0.7695(3) 0.45283(18) 0.0463(12) Uani 1 1 d . . .
H18I H 0.0247 0.7545 0.4447 0.056 Uiso 1 1 d R . .
C19I C -0.0409(3) 0.8747(2) 0.57816(17) 0.0383(10) Uani 1 1 d . . .
C20I C -0.0994(3) 0.8717(3) 0.59681(18) 0.0405(10) Uani 1 1 d . . .
H20I H -0.1472 0.8415 0.5712 0.049 Uiso 1 1 d R . .
C21I C -0.0891(3) 0.9103(3) 0.65124(19) 0.0468(12) Uani 1 1 d . . .
H21I H -0.1285 0.9092 0.6648 0.056 Uiso 1 1 d R . .
C22I C -0.0187(3) 0.9531(3) 0.6868(2) 0.0499(13) Uani 1 1 d . . .
H22I H -0.0095 0.9789 0.7256 0.060 Uiso 1 1 d R . .
C23I C 0.0362(3) 0.9551(3) 0.6663(2) 0.0607(15) Uani 1 1 d . . .
H23I H 0.0847 0.9875 0.6911 0.073 Uiso 1 1 d R . .
N5 N 0.0272(2) 0.9177(2) 0.61252(16) 0.0541(11) Uani 1 1 d . . .
O10 O -0.04115(15) 0.54917(15) 0.31014(10) 0.0311(6) Uani 1 1 d . . .
C1J C -0.2459(2) 0.2664(2) 0.12770(19) 0.0409(11) Uani 1 1 d . . .
C2J C -0.2556(5) 0.2936(5) 0.0779(4) 0.044(2) Uiso 0.50 1 d P C 1
H2J1 H -0.2318 0.3480 0.0934 0.065 Uiso 0.50 1 d PR C 1
H2J2 H -0.2339 0.2792 0.0507 0.065 Uiso 0.50 1 d PR C 1
H2J3 H -0.3065 0.2700 0.0611 0.065 Uiso 0.50 1 d PR C 1
C3J C -0.2192(6) 0.2181(6) 0.1055(4) 0.053(3) Uiso 0.50 1 d P C 1
H3J1 H -0.2117 0.1986 0.1315 0.079 Uiso 0.50 1 d PR C 1
H3J2 H -0.2530 0.1764 0.0714 0.079 Uiso 0.50 1 d PR C 1
H3J3 H -0.1735 0.2491 0.0993 0.079 Uiso 0.50 1 d PR C 1
C4J C -0.3193(5) 0.2265(5) 0.1332(4) 0.040(2) Uiso 0.50 1 d P C 1
H4J1 H -0.3203 0.2074 0.1613 0.060 Uiso 0.50 1 d PR C 1
H4J2 H -0.3343 0.2617 0.1430 0.060 Uiso 0.50 1 d PR C 1
H4J3 H -0.3520 0.1848 0.0987 0.060 Uiso 0.50 1 d PR C 1
C2J' C -0.2128(7) 0.2553(7) 0.0848(5) 0.064(3) Uiso 0.50 1 d P C 2
H2J4 H -0.1873 0.2325 0.0918 0.095 Uiso 0.50 1 d PR C 2
H2J5 H -0.2487 0.2230 0.0495 0.095 Uiso 0.50 1 d PR C 2
H2J6 H -0.1788 0.3042 0.0848 0.095 Uiso 0.50 1 d PR C 2
C3J' C -0.2624(7) 0.1966(7) 0.1476(5) 0.066(3) Uiso 0.50 1 d P C 2
H3J4 H -0.2405 0.2185 0.1866 0.099 Uiso 0.50 1 d PR C 2
H3J5 H -0.3140 0.1612 0.1393 0.099 Uiso 0.50 1 d PR C 2
H3J6 H -0.2414 0.1705 0.1289 0.099 Uiso 0.50 1 d PR C 2
C4J' C -0.3189(6) 0.2531(6) 0.1096(5) 0.056(3) Uiso 0.50 1 d P C 2
H4J4 H -0.3503 0.2297 0.1301 0.085 Uiso 0.50 1 d PR C 2
H4J5 H -0.3126 0.3014 0.1156 0.085 Uiso 0.50 1 d PR C 2
H4J6 H -0.3403 0.2206 0.0711 0.085 Uiso 0.50 1 d PR C 2
C5J C 0.0026(2) 0.4464(2) 0.26843(16) 0.0274(8) Uani 1 1 d . . .
H5J1 H 0.0010 0.4005 0.2635 0.033 Uiso 1 1 d R . .
H5J2 H 0.0200 0.4775 0.3072 0.033 Uiso 1 1 d R . .
C6J C -0.0448(3) 0.5500(3) 0.36416(16) 0.0391(10) Uani 1 1 d . . .
H6J1 H -0.0064 0.5988 0.3917 0.059 Uiso 1 1 d R . .
H6J2 H -0.0912 0.5404 0.3688 0.059 Uiso 1 1 d R . .
H6J3 H -0.0391 0.5110 0.3680 0.059 Uiso 1 1 d R . .
C7J C -0.0923(2) 0.4794(2) 0.26775(15) 0.0251(8) Uani 1 1 d . . .
C8J C -0.0731(2) 0.4264(2) 0.24675(15) 0.0257(8) Uani 1 1 d . C .
C9J C -0.1244(2) 0.3582(2) 0.20291(15) 0.0279(8) Uani 1 1 d . . .
H9J H -0.1120 0.3214 0.1887 0.034 Uiso 1 1 d R C .
C10J C -0.1926(2) 0.3407(2) 0.17852(16) 0.0305(9) Uani 1 1 d . C .
C11J C -0.2097(2) 0.3945(2) 0.20095(15) 0.0272(8) Uani 1 1 d . . .
H11J H -0.2566 0.3837 0.1852 0.033 Uiso 1 1 d R C .
C12J C -0.1598(2) 0.4644(2) 0.24539(15) 0.0259(8) Uani 1 1 d . C .
O11 O 0.15512(15) 0.56118(15) 0.32379(10) 0.0292(6) Uani 1 1 d . . .
C1K C 0.0572(2) 0.4870(2) 0.09480(16) 0.0316(9) Uani 1 1 d . . .
C2K C -0.0251(2) 0.4281(2) 0.06941(16) 0.0343(9) Uani 1 1 d . . .
H2K1 H -0.0514 0.4475 0.0879 0.051 Uiso 1 1 d R . .
H2K2 H -0.0381 0.4178 0.0310 0.051 Uiso 1 1 d R . .
H2K3 H -0.0372 0.3818 0.0734 0.051 Uiso 1 1 d R . .
C3K C 0.0974(3) 0.4548(3) 0.06464(18) 0.0465(12) Uani 1 1 d . . .
H3K1 H 0.1490 0.4915 0.0798 0.070 Uiso 1 1 d R . .
H3K2 H 0.0851 0.4088 0.0691 0.070 Uiso 1 1 d R . .
H3K3 H 0.0836 0.4437 0.0261 0.070 Uiso 1 1 d R . .
C4K C 0.0751(3) 0.5601(3) 0.0869(2) 0.0525(14) Uani 1 1 d . . .
H4K1 H 0.0513 0.5814 0.1073 0.079 Uiso 1 1 d R . .
H4K2 H 0.1270 0.5965 0.1001 0.079 Uiso 1 1 d R . .
H4K3 H 0.0583 0.5479 0.0485 0.079 Uiso 1 1 d R . .
C5K C 0.2610(2) 0.6373(2) 0.27262(16) 0.0277(8) Uani 1 1 d . . .
H5K1 H 0.2845 0.6100 0.2704 0.033 Uiso 1 1 d R . .
H5K2 H 0.2662 0.6623 0.3108 0.033 Uiso 1 1 d R . .
C6K C 0.1506(2) 0.6219(2) 0.35868(15) 0.0321(9) Uani 1 1 d . . .
H6K1 H 0.1026 0.6114 0.3470 0.038 Uiso 1 1 d R . .
H6K2 H 0.1853 0.6689 0.3564 0.038 Uiso 1 1 d R . .
C7K C 0.1302(2) 0.5435(2) 0.26811(15) 0.0247(8) Uani 1 1 d . . .
C8K C 0.1799(2) 0.5806(2) 0.24165(15) 0.0243(8) Uani 1 1 d . . .
C9K C 0.1539(2) 0.5601(2) 0.18591(15) 0.0246(8) Uani 1 1 d . . .
H9K H 0.1878 0.5840 0.1670 0.030 Uiso 1 1 d R . .
C10K C 0.0808(2) 0.5065(2) 0.15653(15) 0.0242(8) Uani 1 1 d . . .
C11K C 0.0335(2) 0.4720(2) 0.18458(15) 0.0241(8) Uani 1 1 d . . .
H11K H -0.0170 0.4346 0.1648 0.029 Uiso 1 1 d R . .
C12K C 0.0564(2) 0.4891(2) 0.24016(15) 0.0243(8) Uani 1 1 d . . .
C13K C 0.1662(2) 0.6301(2) 0.41715(16) 0.0324(9) Uani 1 1 d . . .
C14K C 0.1769(5) 0.6918(3) 0.4595(2) 0.083(2) Uani 1 1 d . . .
H14K H 0.1778 0.7316 0.4512 0.100 Uiso 1 1 d R . .
C15K C 0.1867(5) 0.6980(3) 0.5129(2) 0.083(2) Uani 1 1 d . . .
H15K H 0.1903 0.7401 0.5413 0.099 Uiso 1 1 d R . .
C16K C 0.1909(2) 0.6449(3) 0.52690(17) 0.0368(10) Uani 1 1 d . . .
C17K C 0.1826(4) 0.5848(4) 0.4852(2) 0.0640(16) Uani 1 1 d . . .
H17K H 0.1845 0.5464 0.4939 0.077 Uiso 1 1 d R . .
C18K C 0.1716(3) 0.5784(3) 0.43156(19) 0.0576(15) Uani 1 1 d . . .
H18K H 0.1662 0.5353 0.4031 0.069 Uiso 1 1 d R . .
C19K C 0.2031(3) 0.6528(3) 0.58535(17) 0.0392(10) Uani 1 1 d . . .
N6 N 0.1958(3) 0.7047(3) 0.62007(17) 0.0707(15) Uani 1 1 d . . .
C21K C 0.2085(4) 0.7155(4) 0.6735(2) 0.081(2) Uani 1 1 d . . .
H21K H 0.2032 0.7530 0.6990 0.098 Uiso 1 1 d R . .
C22K C 0.2262(3) 0.6733(3) 0.6931(2) 0.0536(13) Uani 1 1 d . . .
H22K H 0.2320 0.6800 0.7310 0.064 Uiso 1 1 d R . .
C23K C 0.2342(3) 0.6204(3) 0.65722(19) 0.0443(11) Uani 1 1 d . . .
H23K H 0.2498 0.5922 0.6694 0.053 Uiso 1 1 d R . .
C24K C 0.2216(3) 0.6099(3) 0.60232(19) 0.0445(11) Uani 1 1 d . . .
H24K H 0.2263 0.5725 0.5760 0.053 Uiso 1 1 d R . .
O12 O 0.27427(15) 0.78104(15) 0.31167(10) 0.0317(6) Uani 1 1 d . . .
C1L C 0.3880(2) 0.7154(2) 0.13068(16) 0.0317(9) Uani 1 1 d . . .
C2L C 0.3830(3) 0.6403(3) 0.11503(19) 0.0447(11) Uani 1 1 d . . .
H2L1 H 0.4100 0.6413 0.1459 0.067 Uiso 1 1 d R . .
H2L2 H 0.3330 0.5987 0.1042 0.067 Uiso 1 1 d R . .
H2L3 H 0.4036 0.6338 0.0849 0.067 Uiso 1 1 d R . .
C3L C 0.4672(3) 0.7793(3) 0.1424(2) 0.0469(12) Uani 1 1 d . . .
H3L1 H 0.4971 0.7836 0.1734 0.070 Uiso 1 1 d R . .
H3L2 H 0.4840 0.7684 0.1107 0.070 Uiso 1 1 d R . .
H3L3 H 0.4702 0.8265 0.1505 0.070 Uiso 1 1 d R . .
C4L C 0.3406(3) 0.7097(3) 0.08107(18) 0.0435(11) Uani 1 1 d . . .
H4L1 H 0.2908 0.6690 0.0732 0.065 Uiso 1 1 d R . .
H4L2 H 0.3436 0.7569 0.0898 0.065 Uiso 1 1 d R . .
H4L3 H 0.3578 0.6996 0.0494 0.065 Uiso 1 1 d R . .
C5L C 0.3362(2) 0.8907(2) 0.26419(16) 0.0285(8) Uani 1 1 d . . .
H5L1 H 0.3409 0.9076 0.3029 0.034 Uiso 1 1 d R . .
H5L2 H 0.3781 0.9295 0.2587 0.034 Uiso 1 1 d R . .
C6L C 0.3248(3) 0.8187(3) 0.36515(16) 0.0424(11) Uani 1 1 d . . .
H6L1 H 0.3031 0.8331 0.3925 0.064 Uiso 1 1 d R . .
H6L2 H 0.3365 0.7847 0.3718 0.064 Uiso 1 1 d R . .
H6L3 H 0.3685 0.8634 0.3671 0.064 Uiso 1 1 d R . .
C7L C 0.3040(2) 0.7654(2) 0.26865(15) 0.0261(8) Uani 1 1 d . . .
C8L C 0.3351(2) 0.8182(2) 0.24529(15) 0.0264(8) Uani 1 1 d . . .
C9L C 0.3630(2) 0.8006(2) 0.20184(16) 0.0284(8) Uani 1 1 d . . .
H9L H 0.3850 0.8368 0.1856 0.034 Uiso 1 1 d R . .
C10L C 0.3594(2) 0.7319(2) 0.18057(15) 0.0250(8) Uani 1 1 d . . .
C11L C 0.3282(2) 0.6817(2) 0.20553(16) 0.0275(8) Uani 1 1 d . . .
H11L H 0.3266 0.6351 0.1926 0.033 Uiso 1 1 d R . .
C12L C 0.2991(2) 0.6965(2) 0.24939(15) 0.0257(8) Uani 1 1 d . . .
Cl1 Cl 0.10078(7) 0.74266(7) 0.33962(6) 0.0591(4) Uani 1 1 d D . .
Cl2 Cl 0.0881(4) 0.7142(3) 0.2236(3) 0.152(3) Uani 0.50 1 d PD D 1
C1S C 0.0496(10) 0.6812(10) 0.2699(5) 0.121(7) Uiso 0.50 1 d PD D 1
H11S H 0.0460 0.6335 0.2629 0.145 Uiso 0.50 1 d PR D 1
H12S H 0.0003 0.6700 0.2640 0.145 Uiso 0.50 1 d PR D 1
Cl2' Cl 0.0382(4) 0.6972(5) 0.2245(2) 0.137(3) Uani 0.50 1 d PD D 2
C1S' C 0.0885(9) 0.6903(8) 0.2705(4) 0.080(4) Uiso 0.50 1 d PD D 2
H13S H 0.1364 0.7110 0.2647 0.096 Uiso 0.50 1 d PR D 2
H14S H 0.0684 0.6373 0.2639 0.096 Uiso 0.50 1 d PR D 2
Cl3 Cl 0.35255(15) 1.13535(19) 0.74157(12) 0.1413(10) Uani 1 1 d . . .
Cl4 Cl 0.21904(15) 1.12109(19) 0.75197(14) 0.1682(14) Uani 1 1 d . . .
C2S C 0.2602(5) 1.0790(6) 0.7170(4) 0.115(3) Uani 1 1 d . . .
H21S H 0.2447 1.0333 0.7229 0.138 Uiso 1 1 d R . .
H22S H 0.2446 1.0652 0.6781 0.138 Uiso 1 1 d R . .
Cl5 Cl 0.3219(7) 1.0043(7) 0.9258(5) 0.161(4) Uiso 0.30 1 d P E 1
Cl6 Cl 0.3358(17) 1.0880(14) 0.8624(10) 0.294(10) Uiso 0.30 1 d P E 1
Cl5' Cl 0.3716(6) 1.0524(7) 0.9156(5) 0.186(4) Uiso 0.40 1 d P E 2
Cl6' Cl 0.2710(10) 1.0751(9) 0.8773(6) 0.238(6) Uiso 0.40 1 d P E 2
Cl5" Cl 0.3882(14) 1.0828(13) 0.8824(10) 0.277(9) Uiso 0.30 1 d P E 3
Cl6" Cl 0.2388(6) 1.0438(6) 0.8806(4) 0.123(3) Uiso 0.30 1 d P E 3
C3S C 0.2890(12) 1.0082(13) 0.8727(9) 0.137(7) Uiso 0.50 1 d P . .
H31S H 0.2516 0.9607 0.8726 0.165 Uiso 1 1 d R E 2
H32S H 0.2995 0.9987 0.8378 0.165 Uiso 1 1 d R E 2
Cl7 Cl -0.0387(4) 0.5881(4) 0.4974(3) 0.130(2) Uiso 0.45 1 d P F 1
Cl8 Cl 0.0073(5) 0.5742(5) 0.5859(4) 0.140(3) Uiso 0.40 1 d P F 1
C4S C 0.0136(8) 0.6394(9) 0.5648(6) 0.081(4) Uiso 0.50 1 d P F 1
H41S H -0.0068 0.6648 0.5857 0.097 Uiso 0.50 1 d PR F 1
H42S H 0.0634 0.6764 0.5687 0.097 Uiso 0.50 1 d PR F 1
Cl7" Cl 0.0789(11) 0.7220(11) 0.5872(8) 0.138(6) Uiso 0.15 1 d P G 3
Cl7' Cl -0.0237(3) 0.6310(4) 0.5115(3) 0.1306(19) Uiso 0.50 1 d P H 2
Cl8' Cl 0.0189(3) 0.6067(3) 0.6102(2) 0.1102(15) Uiso 0.50 1 d P H 2
C4S' C 0.0036(12) 0.5839(12) 0.5369(8) 0.122(6) Uiso 0.50 1 d P H 2
H43S H 0.0480 0.5926 0.5282 0.146 Uiso 0.50 1 d PR H 2
H44S H -0.0327 0.5304 0.5177 0.146 Uiso 0.50 1 d PR H 2
Cl10 Cl 0.4578(4) 1.0130(3) 0.7485(3) 0.0928(16) Uiso 0.35 1 d P I 1
Cl9 Cl 0.3476(4) 0.8862(4) 0.7596(3) 0.1017(17) Uiso 0.35 1 d P I 1
Cl9' Cl 0.2996(8) 0.9107(8) 0.7672(6) 0.095(4) Uiso 0.15 1 d P I 3
Cl9" Cl 0.4176(11) 0.9952(11) 0.7613(8) 0.120(5) Uiso 0.15 1 d P I 3
C5S C 0.3680(10) 0.9434(10) 0.7249(8) 0.107(5) Uiso 0.50 1 d P . .
H51S H 0.3422 0.9684 0.7348 0.139 Uiso 0.50 1 d PR I .
H52S H 0.3525 0.9149 0.6853 0.139 Uiso 0.50 1 d PR . .
Cl11 Cl 0.1225(10) 0.8464(10) 0.6913(8) 0.190(6) Uiso 0.25 1 d P J 2
Cl12 Cl 0.2389(8) 0.9105(8) 0.6735(6) 0.155(4) Uiso 0.25 1 d P J 2
C5S' C 0.2091(19) 0.914(2) 0.7348(14) 0.106(10) Uiso 0.25 1 d P J 2
H51S H 0.2300 0.8977 0.7575 0.137 Uiso 0.25 1 d PR J 2
H52S H 0.2158 0.9618 0.7566 0.137 Uiso 0.25 1 d PR J 2
Cl1A Cl 0.4714(4) 0.4482(4) 0.4089(3) 0.126(2) Uiso 0.40 1 d P . .
Cl1B Cl 0.4783(8) 0.5068(8) 0.5182(6) 0.182(5) Uiso 0.30 1 d P . .
Cl1C Cl 0.5504(11) 0.5396(12) 0.3931(8) 0.093(5) Uiso 0.10 1 d P . .
Cl1D Cl 0.4666(16) 0.4750(15) 0.4626(12) 0.120(7) Uiso 0.10 1 d P . .
Cl1E Cl 0.5283(18) 0.5200(18) 0.4394(13) 0.143(9) Uiso 0.10 1 d P . .
O13 O 0.1588(4) 1.0084(4) 0.5899(3) 0.085(2) Uiso 0.67 1 d P K 1
H13 H 0.1199 0.9820 0.5969 0.128 Uiso 0.67 1 d PR K 1
O13' O 0.1231(8) 1.0856(9) 0.6125(6) 0.089(4) Uiso 0.33 1 d P K 2
H13 H 0.0964 1.0497 0.6220 0.133 Uiso 0.33 1 d PR K 2
C6S C 0.1345(6) 1.0474(6) 0.5651(4) 0.147(4) Uani 1 1 d . . .
H61S H 0.1714 1.1009 0.5792 0.177 Uiso 1 1 d R K 1
H62S H 0.0908 1.0410 0.5737 0.177 Uiso 1 1 d R K 1
C7S C 0.1196(6) 1.0134(4) 0.5051(3) 0.109(3) Uani 1 1 d . K .
H71S H 0.1037 1.0383 0.4887 0.163 Uiso 1 1 d R . .
H72S H 0.1639 1.0208 0.4971 0.163 Uiso 1 1 d R . .
H73S H 0.0826 0.9599 0.4903 0.163 Uiso 1 1 d R . .
O14 O 0.3207(5) 0.9189(5) 0.5984(4) 0.074(2) Uiso 0.50 1 d P L 1
H14 H 0.3434 0.9596 0.5951 0.112 Uiso 0.50 1 d PR L 1
C8S C 0.3584(16) 0.8813(17) 0.5899(11) 0.154(11) Uiso 0.50 1 d P L 1
H81S H 0.3287 0.8327 0.5919 0.185 Uiso 0.50 1 d PR L 1
H82S H 0.4047 0.9096 0.6172 0.185 Uiso 0.50 1 d PR L 1
C9S C 0.3653(15) 0.8699(14) 0.5340(11) 0.144(8) Uiso 0.50 1 d P L 1
H91S H 0.3888 0.8425 0.5262 0.216 Uiso 0.50 1 d PR L 1
H92S H 0.3187 0.8415 0.5071 0.216 Uiso 0.50 1 d PR L 1
H93S H 0.3951 0.9188 0.5326 0.216 Uiso 0.50 1 d PR L 1
O14' O 0.3588(9) 0.9135(10) 0.5918(6) 0.084(4) Uiso 0.35 1 d P M 2
H14' H 0.3749 0.9581 0.5973 0.126 Uiso 1 1 d R M 2
O14" O 0.4894(15) 0.9831(16) 0.6079(11) 0.070(7) Uiso 0.15 1 d P N 3
C8S' C 0.4209(11) 0.9140(11) 0.5663(8) 0.111(5) Uiso 0.50 1 d P M 2
H81S H 0.4358 0.8866 0.5804 0.133 Uiso 0.50 1 d PR M 2
H82S H 0.4627 0.9646 0.5764 0.133 Uiso 0.50 1 d PR M 2
C9S' C 0.3941(10) 0.8777(9) 0.5103(7) 0.093(5) Uiso 0.50 1 d P M 2
H94S H 0.3457 0.8327 0.4980 0.139 Uiso 0.50 1 d PR M 2
H95S H 0.3939 0.9135 0.4970 0.139 Uiso 0.50 1 d PR M 2
H96S H 0.4267 0.8643 0.4966 0.139 Uiso 0.50 1 d PR M 2
O15 O 0.0945(9) 0.8871(10) 0.7426(7) 0.168(6) Uiso 0.50 1 d P O 1
H15 H 0.1057 0.9194 0.7282 0.252 Uiso 0.50 1 d PR O 1
C10S C 0.1160(14) 0.8325(14) 0.7216(11) 0.143(8) Uiso 0.50 1 d P O 1
H101 H 0.1667 0.8597 0.7229 0.171 Uiso 0.50 1 d PR O 1
H102 H 0.0881 0.8084 0.6837 0.171 Uiso 0.50 1 d PR O 1
C11S C 0.0973(13) 0.7627(13) 0.7354(9) 0.146(8) Uiso 0.50 1 d P O 1
H111 H 0.1097 0.7292 0.7132 0.219 Uiso 0.50 1 d PR O 1
H112 H 0.1261 0.7859 0.7730 0.219 Uiso 0.50 1 d PR O 1
H113 H 0.0465 0.7340 0.7332 0.219 Uiso 0.50 1 d PR O 1
O16 O 0.1774(8) 0.8540(8) 0.5446(6) 0.141(5) Uiso 0.50 1 d P P 1
H16 H 0.2113 0.8796 0.5321 0.211 Uiso 0.50 1 d PR P 1
C12S C 0.2006(10) 0.8865(10) 0.6013(7) 0.102(5) Uiso 0.50 1 d P P 1
H121 H 0.2153 0.9386 0.6119 0.122 Uiso 0.50 1 d PR P 1
H122 H 0.2445 0.8879 0.6109 0.122 Uiso 0.50 1 d PR P 1
C13S C 0.1654(11) 0.8639(11) 0.6350(8) 0.117(6) Uiso 0.50 1 d P P 1
H131 H 0.1947 0.8968 0.6724 0.176 Uiso 0.50 1 d PR P 1
H132 H 0.1221 0.8647 0.6290 0.176 Uiso 0.50 1 d PR P 1
H133 H 0.1519 0.8128 0.6280 0.176 Uiso 0.50 1 d PR P 1

loop_
_atom_site_aniso_label
_atom_site_aniso_U_11
_atom_site_aniso_U_22
_atom_site_aniso_U_33
_atom_site_aniso_U_23
_atom_site_aniso_U_13
_atom_site_aniso_U_12
O1 0.0280(15) 0.0273(14) 0.0361(16) 0.0119(12) 0.0084(13) 0.0144(12)
C1A 0.039(3) 0.046(3) 0.036(2) 0.019(2) 0.010(2) 0.023(2)
C2A 0.042(3) 0.048(3) 0.050(3) 0.021(2) 0.009(2) 0.021(2)
C3A 0.066(4) 0.085(4) 0.038(3) 0.023(3) 0.021(3) 0.049(3)
C4A 0.057(3) 0.064(3) 0.050(3) 0.035(3) 0.008(3) 0.024(3)
C5A 0.032(2) 0.026(2) 0.061(3) 0.017(2) 0.000(2) 0.0111(19)
C6A 0.035(2) 0.039(2) 0.039(2) 0.009(2) 0.012(2) 0.021(2)
C7A 0.023(2) 0.026(2) 0.036(2) 0.0110(17) 0.0093(17) 0.0129(17)
C8A 0.024(2) 0.025(2) 0.044(2) 0.0157(18) 0.0087(18) 0.0122(17)
C9A 0.030(2) 0.037(2) 0.052(3) 0.029(2) 0.015(2) 0.018(2)
C10A 0.029(2) 0.037(2) 0.038(2) 0.0201(19) 0.0130(19) 0.0178(19)
C11A 0.030(2) 0.027(2) 0.034(2) 0.0127(17) 0.0115(18) 0.0143(18)
C12A 0.026(2) 0.0260(19) 0.038(2) 0.0144(18) 0.0123(18) 0.0147(17)
C13A 0.041(3) 0.031(2) 0.040(2) 0.0084(19) 0.007(2) 0.021(2)
C14A 0.052(3) 0.033(2) 0.035(2) 0.012(2) 0.009(2) 0.019(2)
C15A 0.050(3) 0.027(2) 0.038(3) 0.0097(19) 0.006(2) 0.016(2)
C16A 0.050(3) 0.027(2) 0.038(2) 0.0083(19) 0.012(2) 0.020(2)
C17A 0.052(3) 0.035(2) 0.043(3) 0.018(2) 0.015(2) 0.021(2)
C18A 0.050(3) 0.035(2) 0.048(3) 0.017(2) 0.018(2) 0.019(2)
C19A 0.049(3) 0.034(2) 0.035(2) 0.0098(19) 0.013(2) 0.025(2)
C20A 0.080(4) 0.042(3) 0.042(3) 0.015(2) 0.009(3) 0.033(3)
C21A 0.070(4) 0.041(3) 0.053(3) 0.009(2) 0.004(3) 0.029(3)
C22A 0.060(3) 0.052(3) 0.036(3) 0.011(2) 0.011(2) 0.032(3)
C23A 0.085(4) 0.051(3) 0.039(3) 0.018(3) 0.010(3) 0.027(3)
N1 0.082(3) 0.041(2) 0.039(2) 0.0132(19) 0.010(2) 0.029(2)
O2 0.0378(17) 0.0329(16) 0.0494(19) 0.0223(15) 0.0094(15) 0.0092(14)
C1B 0.044(3) 0.038(2) 0.055(3) 0.028(2) 0.025(2) 0.024(2)
C2B 0.033(3) 0.076(4) 0.050(3) 0.028(3) 0.016(2) 0.018(3)
C3B 0.052(3) 0.071(4) 0.044(3) 0.022(3) 0.003(3) 0.010(3)
C4B 0.148(7) 0.103(5) 0.098(5) 0.075(5) 0.081(5) 0.097(6)
C5B 0.027(2) 0.028(2) 0.036(2) 0.0072(18) 0.0078(18) 0.0108(18)
C6B 0.035(3) 0.036(2) 0.066(3) 0.029(2) 0.017(2) 0.014(2)
C7B 0.027(2) 0.024(2) 0.046(3) 0.0157(19) 0.0070(19) 0.0089(18)
C8B 0.0182(19) 0.025(2) 0.038(2) 0.0083(18) 0.0043(17) 0.0051(16)
C9B 0.026(2) 0.0221(19) 0.041(2) 0.0127(18) 0.0087(18) 0.0107(17)
C10B 0.031(2) 0.024(2) 0.043(2) 0.0141(18) 0.0113(19) 0.0133(18)
C11B 0.029(2) 0.025(2) 0.050(3) 0.0150(19) 0.012(2) 0.0139(18)
C12B 0.032(2) 0.0185(19) 0.049(3) 0.0138(19) 0.004(2) 0.0095(18)
O3 0.0350(15) 0.0250(14) 0.0268(14) 0.0078(11) 0.0078(12) 0.0177(12)
C1C 0.037(2) 0.027(2) 0.032(2) 0.0069(18) 0.0026(19) 0.0148(19)
C2C 0.043(3) 0.035(2) 0.042(3) 0.008(2) 0.008(2) 0.022(2)
C3C 0.041(3) 0.036(2) 0.039(3) 0.003(2) -0.001(2) 0.014(2)
C4C 0.059(3) 0.042(3) 0.028(2) 0.009(2) 0.007(2) 0.027(2)
C5C 0.031(2) 0.0225(19) 0.052(3) 0.0144(19) 0.018(2) 0.0134(18)
C6C 0.047(3) 0.037(2) 0.030(2) 0.0124(19) 0.010(2) 0.026(2)
C7C 0.027(2) 0.0223(18) 0.030(2) 0.0107(16) 0.0068(17) 0.0143(17)
C8C 0.029(2) 0.0201(18) 0.040(2) 0.0128(17) 0.0120(18) 0.0149(17)
C9C 0.025(2) 0.0199(18) 0.037(2) 0.0049(17) 0.0041(17) 0.0115(16)
C10C 0.027(2) 0.0241(19) 0.031(2) 0.0096(17) 0.0025(17) 0.0141(17)
C11C 0.029(2) 0.026(2) 0.030(2) 0.0105(17) 0.0079(17) 0.0134(17)
C12C 0.024(2) 0.0244(19) 0.031(2) 0.0114(16) 0.0057(17) 0.0117(17)
C13C 0.040(2) 0.031(2) 0.035(2) 0.0143(19) 0.012(2) 0.020(2)
C14C 0.040(3) 0.051(3) 0.039(3) 0.017(2) 0.012(2) 0.028(2)
C15C 0.037(2) 0.044(3) 0.034(2) 0.013(2) 0.008(2) 0.018(2)
C16C 0.042(3) 0.034(2) 0.032(2) 0.0145(19) 0.015(2) 0.017(2)
C17C 0.045(3) 0.048(3) 0.039(3) 0.016(2) 0.018(2) 0.026(2)
C18C 0.038(3) 0.040(2) 0.036(2) 0.012(2) 0.010(2) 0.018(2)
C19C 0.052(3) 0.036(2) 0.033(2) 0.018(2) 0.015(2) 0.024(2)
C20C 0.047(3) 0.042(2) 0.030(2) 0.0123(18) 0.0105(19) 0.022(2)
N2 0.047(3) 0.042(2) 0.030(2) 0.0123(18) 0.0105(19) 0.022(2)
C21C 0.065(3) 0.051(3) 0.030(2) 0.013(2) 0.008(2) 0.035(3)
C22C 0.073(4) 0.052(3) 0.027(2) 0.017(2) 0.015(2) 0.037(3)
C23C 0.066(4) 0.056(3) 0.047(3) 0.023(3) 0.026(3) 0.032(3)
C24C 0.058(3) 0.049(3) 0.048(3) 0.018(2) 0.025(2) 0.025(2)
N2' 0.058(3) 0.049(3) 0.048(3) 0.018(2) 0.025(2) 0.025(2)
O4 0.0369(17) 0.0390(17) 0.0416(18) 0.0061(14) 0.0065(14) 0.0217(15)
C1D 0.042(3) 0.038(3) 0.098(5) 0.017(3) -0.004(3) 0.024(2)
C2D 0.034(4) 0.124(7) 0.315(15) 0.159(9) 0.008(6) 0.011(4)
C3D 0.153(8) 0.093(6) 0.109(6) -0.049(5) -0.083(6) 0.097(6)
C4D 0.060(3) 0.047(3) 0.066(4) 0.012(3) 0.001(3) 0.036(3)
C5D 0.043(3) 0.032(2) 0.042(2) 0.016(2) 0.015(2) 0.023(2)
C6D 0.035(3) 0.040(3) 0.081(4) 0.021(3) 0.008(3) 0.020(2)
C7D 0.032(2) 0.031(2) 0.044(2) 0.0116(19) 0.017(2) 0.0205(19)
C8D 0.035(2) 0.026(2) 0.045(3) 0.0135(19) 0.016(2) 0.0195(19)
C9D 0.029(2) 0.022(2) 0.062(3) 0.014(2) 0.013(2) 0.0146(18)
C10D 0.026(2) 0.027(2) 0.067(3) 0.014(2) 0.011(2) 0.0154(19)
C11D 0.032(2) 0.025(2) 0.059(3) 0.018(2) 0.016(2) 0.0183(19)
C12D 0.031(2) 0.024(2) 0.050(3) 0.0129(19) 0.019(2) 0.0156(18)
O5 0.0320(15) 0.0225(13) 0.0321(15) 0.0096(12) 0.0040(12) 0.0087(12)
C1E 0.036(2) 0.028(2) 0.036(2) 0.0147(18) 0.0060(19) 0.0159(19)
C2E 0.094(5) 0.067(4) 0.034(3) 0.016(3) 0.014(3) 0.054(4)
C3E 0.053(3) 0.081(4) 0.039(3) 0.017(3) 0.002(3) 0.026(3)
C4E 0.086(4) 0.049(3) 0.054(3) 0.031(3) 0.024(3) 0.026(3)
C5E 0.035(2) 0.039(2) 0.048(3) 0.025(2) 0.011(2) 0.022(2)
C6E 0.041(3) 0.031(2) 0.039(3) 0.012(2) 0.004(2) 0.009(2)
C7E 0.029(2) 0.0212(19) 0.034(2) 0.0105(17) 0.0045(18) 0.0094(17)
C8E 0.029(2) 0.026(2) 0.039(2) 0.0163(18) 0.0074(18) 0.0129(18)
C9E 0.033(2) 0.0237(19) 0.039(2) 0.0147(18) 0.0117(19) 0.0160(18)
C10E 0.027(2) 0.0219(19) 0.034(2) 0.0109(17) 0.0047(18) 0.0087(17)
C11E 0.033(2) 0.025(2) 0.040(2) 0.0156(18) 0.0078(19) 0.0160(18)
C12E 0.029(2) 0.0189(18) 0.038(2) 0.0116(17) 0.0077(18) 0.0106(17)
C13E 0.034(2) 0.032(2) 0.040(3) 0.010(2) 0.005(2) 0.013(2)
C14E 0.051(3) 0.032(2) 0.042(3) 0.011(2) 0.004(2) 0.018(2)
C15E 0.049(3) 0.035(2) 0.048(3) 0.008(2) 0.008(2) 0.023(2)
C16E 0.030(2) 0.039(2) 0.037(2) 0.010(2) 0.0023(19) 0.017(2)
C17E 0.040(3) 0.041(3) 0.040(3) 0.014(2) 0.005(2) 0.026(2)
C18E 0.044(3) 0.043(3) 0.037(2) 0.012(2) 0.009(2) 0.028(2)
C19E 0.037(2) 0.038(2) 0.040(3) 0.011(2) 0.008(2) 0.021(2)
C20E 0.107(5) 0.077(4) 0.034(3) 0.009(2) 0.004(3) 0.067(4)
N3 0.107(5) 0.077(4) 0.034(3) 0.009(2) 0.004(3) 0.067(4)
C21E 0.088(5) 0.069(4) 0.041(3) 0.000(3) 0.003(3) 0.052(4)
C22E 0.057(3) 0.053(3) 0.043(3) 0.014(3) 0.013(3) 0.017(3)
C23E 0.084(5) 0.089(5) 0.072(4) 0.045(4) 0.031(4) 0.052(4)
C24E 0.086(4) 0.089(4) 0.058(3) 0.038(3) 0.028(3) 0.055(4)
N3' 0.086(4) 0.089(4) 0.058(3) 0.038(3) 0.028(3) 0.055(4)
O6 0.0520(19) 0.0371(16) 0.0428(17) 0.0194(14) 0.0197(15) 0.0311(15)
C1F 0.046(3) 0.031(2) 0.055(3) 0.014(2) 0.016(2) 0.019(2)
C2F 0.079(4) 0.040(3) 0.072(4) 0.013(3) 0.040(3) 0.025(3)
C3F 0.101(5) 0.033(3) 0.085(4) 0.024(3) 0.042(4) 0.035(3)
C4F 0.084(5) 0.072(4) 0.046(3) 0.006(3) 0.009(3) 0.038(4)
C5F 0.034(2) 0.0245(19) 0.031(2) 0.0114(17) 0.0074(18) 0.0131(18)
C6F 0.042(3) 0.031(2) 0.072(3) 0.027(2) 0.027(2) 0.025(2)
C7F 0.041(2) 0.031(2) 0.036(2) 0.0197(19) 0.0137(19) 0.024(2)
C8F 0.038(2) 0.027(2) 0.031(2) 0.0158(17) 0.0095(18) 0.0194(19)
C9F 0.033(2) 0.032(2) 0.038(2) 0.0200(19) 0.0150(19) 0.0194(19)
C10F 0.035(2) 0.029(2) 0.040(2) 0.0172(19) 0.0113(19) 0.0182(19)
C11F 0.032(2) 0.025(2) 0.044(3) 0.0172(19) 0.0062(19) 0.0129(18)
C12F 0.031(2) 0.035(2) 0.039(2) 0.0223(19) 0.0082(19) 0.0190(19)
O7 0.0315(15) 0.0213(13) 0.0215(13) 0.0048(11) 0.0035(11) 0.0125(12)
C1G 0.029(2) 0.031(2) 0.0201(19) 0.0023(16) 0.0031(16) 0.0142(18)
C2G 0.037(2) 0.039(2) 0.027(2) 0.0024(19) 0.0056(19) 0.019(2)
C3G 0.033(2) 0.035(2) 0.034(2) -0.0047(19) 0.0009(19) 0.014(2)
C4G 0.055(3) 0.047(3) 0.027(2) 0.011(2) 0.005(2) 0.027(2)
C5G 0.029(2) 0.0224(18) 0.0235(19) 0.0053(16) 0.0046(16) 0.0117(17)
C6G 0.032(2) 0.027(2) 0.026(2) 0.0087(17) 0.0071(17) 0.0156(18)
C7G 0.027(2) 0.0164(17) 0.0239(19) 0.0037(15) 0.0051(16) 0.0077(16)
C8G 0.0248(19) 0.0163(17) 0.0239(19) 0.0051(15) 0.0033(16) 0.0077(15)
C9G 0.029(2) 0.0235(19) 0.026(2) 0.0097(16) 0.0060(17) 0.0135(17)
C10G 0.029(2) 0.0195(18) 0.028(2) 0.0077(16) 0.0064(17) 0.0096(17)
C11G 0.027(2) 0.0210(18) 0.0252(19) 0.0056(15) 0.0052(16) 0.0125(16)
C12G 0.028(2) 0.0209(18) 0.027(2) 0.0086(16) 0.0067(17) 0.0121(16)
C13G 0.034(2) 0.028(2) 0.028(2) 0.0077(17) 0.0052(18) 0.0171(18)
C14G 0.036(2) 0.037(2) 0.027(2) 0.0077(19) 0.0034(19) 0.011(2)
C15G 0.052(3) 0.040(3) 0.026(2) 0.010(2) 0.010(2) 0.015(2)
C16G 0.045(3) 0.030(2) 0.027(2) 0.0061(18) 0.000(2) 0.017(2)
C17G 0.039(3) 0.045(3) 0.032(2) 0.013(2) 0.000(2) 0.008(2)
C18G 0.039(3) 0.040(2) 0.025(2) 0.0084(19) 0.0029(19) 0.011(2)
C19G 0.045(3) 0.034(2) 0.030(2) 0.0065(19) -0.002(2) 0.015(2)
C20G 0.040(3) 0.032(2) 0.039(3) 0.010(2) -0.004(2) 0.010(2)
C21G 0.046(3) 0.036(2) 0.038(3) 0.005(2) -0.001(2) 0.016(2)
C22G 0.051(3) 0.050(3) 0.033(3) 0.003(2) -0.010(2) 0.019(3)
C23G 0.077(4) 0.049(3) 0.035(3) 0.013(2) -0.012(3) 0.017(3)
N4 0.070(3) 0.039(2) 0.035(2) 0.0127(19) -0.006(2) 0.014(2)
O8 0.0394(16) 0.0262(14) 0.0254(14) 0.0094(12) 0.0040(12) 0.0177(13)
C1H 0.032(2) 0.027(2) 0.034(2) 0.0127(18) 0.0014(18) 0.0106(18)
C2H 0.058(3) 0.033(2) 0.053(3) 0.021(2) -0.001(3) 0.018(2)
C3H 0.043(3) 0.073(4) 0.059(3) 0.041(3) -0.006(3) 0.012(3)
C4H 0.090(4) 0.064(3) 0.033(3) 0.018(3) 0.011(3) 0.044(3)
C5H 0.033(2) 0.029(2) 0.027(2) 0.0125(17) 0.0107(17) 0.0195(18)
C6H 0.049(3) 0.037(2) 0.024(2) 0.0066(18) 0.008(2) 0.019(2)
C7H 0.035(2) 0.0214(18) 0.0238(19) 0.0101(15) 0.0090(17) 0.0174(17)
C8H 0.031(2) 0.0181(17) 0.0243(19) 0.0061(15) 0.0076(17) 0.0128(16)
C9H 0.026(2) 0.0242(19) 0.033(2) 0.0109(17) 0.0075(17) 0.0122(17)
C10H 0.034(2) 0.0210(18) 0.028(2) 0.0097(16) 0.0061(17) 0.0153(17)
C11H 0.032(2) 0.0205(18) 0.027(2) 0.0077(16) 0.0099(17) 0.0132(17)
C12H 0.031(2) 0.0191(18) 0.0238(19) 0.0033(15) 0.0075(16) 0.0137(17)
O9 0.0310(15) 0.0280(14) 0.0213(13) 0.0094(11) 0.0085(11) 0.0155(12)
C1I 0.052(3) 0.035(2) 0.028(2) 0.0179(18) 0.021(2) 0.029(2)
C2I 0.049(3) 0.048(3) 0.027(2) 0.022(2) 0.018(2) 0.031(2)
C3I 0.063(3) 0.034(2) 0.026(2) 0.0070(19) 0.005(2) 0.017(2)
C4I 0.105(5) 0.081(4) 0.058(3) 0.044(3) 0.052(3) 0.078(4)
C5I 0.033(2) 0.028(2) 0.026(2) 0.0141(16) 0.0122(17) 0.0182(18)
C6I 0.036(2) 0.032(2) 0.027(2) 0.0134(17) 0.0099(18) 0.0196(19)
C7I 0.0236(19) 0.030(2) 0.0218(19) 0.0099(16) 0.0078(16) 0.0140(17)
C8I 0.0241(19) 0.0249(19) 0.028(2) 0.0109(16) 0.0085(16) 0.0134(16)
C9I 0.032(2) 0.0245(19) 0.028(2) 0.0102(16) 0.0119(17) 0.0136(17)
C10I 0.029(2) 0.032(2) 0.0227(19) 0.0118(16) 0.0094(16) 0.0186(18)
C11I 0.028(2) 0.028(2) 0.029(2) 0.0153(17) 0.0100(17) 0.0160(17)
C12I 0.0209(19) 0.0262(19) 0.029(2) 0.0116(16) 0.0085(16) 0.0131(16)
C13I 0.038(2) 0.030(2) 0.030(2) 0.0141(18) 0.0097(19) 0.0175(19)
C14I 0.045(3) 0.052(3) 0.028(2) 0.009(2) 0.007(2) 0.029(2)
C15I 0.049(3) 0.051(3) 0.032(2) 0.009(2) 0.011(2) 0.030(2)
C16I 0.044(3) 0.036(2) 0.025(2) 0.0101(18) 0.012(2) 0.018(2)
C17I 0.051(3) 0.059(3) 0.028(2) 0.009(2) 0.005(2) 0.033(3)
C18I 0.053(3) 0.062(3) 0.029(2) 0.012(2) 0.012(2) 0.039(3)
C19I 0.043(3) 0.032(2) 0.029(2) 0.0071(18) 0.008(2) 0.016(2)
C20I 0.046(3) 0.038(2) 0.032(2) 0.010(2) 0.011(2) 0.022(2)
C21I 0.058(3) 0.037(2) 0.042(3) 0.010(2) 0.020(2) 0.025(2)
C22I 0.068(4) 0.036(3) 0.034(3) 0.003(2) 0.015(3) 0.027(3)
C23I 0.047(3) 0.054(3) 0.033(3) -0.004(2) 0.006(2) 0.008(3)
N5 0.049(3) 0.053(3) 0.036(2) 0.0046(19) 0.015(2) 0.019(2)
O10 0.0390(16) 0.0269(14) 0.0223(14) 0.0082(11) 0.0067(12) 0.0158(13)
C1J 0.034(2) 0.034(2) 0.040(3) 0.002(2) 0.011(2) 0.016(2)
C5J 0.029(2) 0.028(2) 0.026(2) 0.0126(16) 0.0063(17) 0.0151(17)
C6J 0.051(3) 0.041(2) 0.023(2) 0.0076(18) 0.008(2) 0.027(2)
C7J 0.031(2) 0.0201(18) 0.0214(18) 0.0099(15) 0.0102(16) 0.0106(16)
C8J 0.031(2) 0.0281(19) 0.0212(19) 0.0143(16) 0.0105(16) 0.0155(17)
C9J 0.031(2) 0.0258(19) 0.027(2) 0.0116(16) 0.0123(17) 0.0142(17)
C10J 0.032(2) 0.029(2) 0.027(2) 0.0114(17) 0.0117(18) 0.0129(18)
C11J 0.026(2) 0.027(2) 0.0239(19) 0.0109(16) 0.0086(16) 0.0114(17)
C12J 0.033(2) 0.0270(19) 0.0255(19) 0.0162(16) 0.0141(17) 0.0175(17)
O11 0.0368(16) 0.0308(14) 0.0223(13) 0.0110(11) 0.0051(12) 0.0203(13)
C1K 0.036(2) 0.028(2) 0.023(2) 0.0120(17) 0.0072(18) 0.0124(18)
C2K 0.037(2) 0.035(2) 0.024(2) 0.0104(18) 0.0024(18) 0.017(2)
C3K 0.041(3) 0.052(3) 0.028(2) 0.008(2) 0.014(2) 0.017(2)
C4K 0.050(3) 0.038(3) 0.045(3) 0.025(2) -0.005(2) 0.006(2)
C5K 0.030(2) 0.029(2) 0.024(2) 0.0109(16) 0.0045(17) 0.0164(18)
C6K 0.039(2) 0.029(2) 0.023(2) 0.0068(17) 0.0058(18) 0.0173(19)
C7K 0.030(2) 0.0272(19) 0.0224(19) 0.0100(16) 0.0062(16) 0.0198(17)
C8K 0.0250(19) 0.0211(18) 0.0263(19) 0.0085(15) 0.0060(16) 0.0133(16)
C9K 0.027(2) 0.0252(19) 0.0262(19) 0.0131(16) 0.0104(16) 0.0153(17)
C10K 0.029(2) 0.0210(18) 0.0220(18) 0.0074(15) 0.0055(16) 0.0139(16)
C11K 0.0246(19) 0.0198(18) 0.0215(18) 0.0027(15) 0.0030(15) 0.0115(16)
C12K 0.027(2) 0.0204(18) 0.0266(19) 0.0103(15) 0.0081(16) 0.0135(16)
C13K 0.034(2) 0.032(2) 0.026(2) 0.0125(17) 0.0084(18) 0.0147(19)
C14K 0.177(7) 0.055(3) 0.027(3) 0.013(2) 0.016(3) 0.074(4)
C15K 0.166(7) 0.056(3) 0.026(3) 0.011(2) 0.017(3) 0.066(4)
C16K 0.037(2) 0.046(3) 0.028(2) 0.017(2) 0.0106(19) 0.022(2)
C17K 0.113(5) 0.080(4) 0.036(3) 0.029(3) 0.026(3) 0.074(4)
C18K 0.105(5) 0.066(3) 0.032(3) 0.022(2) 0.024(3) 0.064(4)
C19K 0.043(3) 0.051(3) 0.029(2) 0.019(2) 0.014(2) 0.027(2)
N6 0.118(4) 0.108(4) 0.033(2) 0.034(3) 0.029(3) 0.089(4)
C21K 0.142(6) 0.130(6) 0.038(3) 0.044(4) 0.042(4) 0.110(6)
C22K 0.067(4) 0.078(4) 0.032(3) 0.032(3) 0.020(2) 0.044(3)
C23K 0.050(3) 0.055(3) 0.036(2) 0.029(2) 0.014(2) 0.028(2)
C24K 0.050(3) 0.047(3) 0.035(2) 0.017(2) 0.015(2) 0.024(2)
O12 0.0400(16) 0.0327(15) 0.0223(14) 0.0076(12) 0.0095(12) 0.0218(13)
C1L 0.037(2) 0.032(2) 0.030(2) 0.0136(18) 0.0121(18) 0.0200(19)
C2L 0.061(3) 0.041(3) 0.042(3) 0.016(2) 0.024(2) 0.035(2)
C3L 0.039(3) 0.044(3) 0.050(3) 0.013(2) 0.019(2) 0.021(2)
C4L 0.053(3) 0.052(3) 0.030(2) 0.014(2) 0.012(2) 0.033(2)
C5L 0.033(2) 0.0231(19) 0.025(2) 0.0078(16) 0.0041(17) 0.0138(17)
C6L 0.058(3) 0.046(3) 0.022(2) 0.0063(19) 0.004(2) 0.032(2)
C7L 0.0240(19) 0.0268(19) 0.0218(19) 0.0040(16) 0.0019(16) 0.0139(17)
C8L 0.0236(19) 0.0229(19) 0.0249(19) 0.0056(16) -0.0005(16) 0.0108(16)
C9L 0.025(2) 0.0252(19) 0.029(2) 0.0101(16) 0.0026(17) 0.0109(17)
C10L 0.0215(19) 0.0264(19) 0.0239(19) 0.0063(16) 0.0025(15) 0.0137(16)
C11L 0.0228(19) 0.0218(18) 0.031(2) 0.0048(16) 0.0015(16) 0.0117(16)
C12L 0.0221(19) 0.0272(19) 0.0229(19) 0.0100(16) 0.0012(16) 0.0110(16)
Cl1 0.0513(8) 0.0491(7) 0.0866(10) 0.0357(7) 0.0245(7) 0.0285(6)
Cl2 0.151(5) 0.092(3) 0.112(4) 0.029(3) 0.067(4) 0.001(4)
Cl2' 0.196(6) 0.237(8) 0.088(3) 0.075(4) 0.052(4) 0.186(7)
Cl3 0.1115(19) 0.186(3) 0.125(2) 0.0439(19) 0.0318(16) 0.092(2)
Cl4 0.1002(19) 0.155(3) 0.174(3) -0.015(2) 0.0181(18) 0.0684(19)
C2S 0.107(7) 0.139(8) 0.103(6) 0.046(6) 0.023(5) 0.072(6)
C6S 0.144(9) 0.097(7) 0.141(9) 0.030(7) 0.069(8) 0.031(7)
C7S 0.181(9) 0.078(5) 0.054(4) 0.006(4) 0.009(5) 0.078(6)

loop_
_atom_type_symbol
_atom_type_description
_atom_type_scat_dispersion_real
_atom_type_scat_dispersion_imag
_atom_type_scat_source
C C 0.0033 0.0016 'International Tables Vol C Tables 4.2.6.8 and 6.1.1.4'
H H 0.0000 0.0000 'International Tables Vol C Tables 4.2.6.8 and 6.1.1.4'
N N 0.0061 0.0033 'International Tables Vol C Tables 4.2.6.8 and 6.1.1.4'
O O 0.0106 0.0060 'International Tables Vol C Tables 4.2.6.8 and 6.1.1.4'
Cl Cl 0.1484 0.1585 'International Tables Vol C Tables 4.2.6.8 and 6.1.1.4'

loop_
_exptl_crystal_face_index_h
_exptl_crystal_face_index_k
_exptl_crystal_face_index_l
_exptl_crystal_face_perp_dist
0.00 0.00 1.00 0.0400
0.00 0.00 -1.00 0.0400
-1.00 1.00 -1.00 0.1200
1.00 -1.00 1.00 0.1200
1.00 0.00 0.00 0.1500
-1.00 0.00 0.00 0.1500
0.00 1.00 0.00 0.1200
0.00 -1.00 0.00 0.1200

loop_
_geom_angle_atom_site_label_1
_geom_angle_atom_site_label_2
_geom_angle_atom_site_label_3
_geom_angle
_geom_angle_site_symmetry_1
_geom_angle_site_symmetry_3
C7A O1 C6A 116.2(3) . .
C2A C1A C4A 108.6(4) . .
C2A C1A C3A 109.6(4) . .
C4A C1A C3A 108.1(4) . .
C2A C1A C10A 109.2(4) . .
C4A C1A C10A 111.7(4) . .
C3A C1A C10A 109.7(4) . .
C12B C5A C8A 114.3(4) . .
O1 C6A C13A 108.5(3) . .
C8A C7A O1 119.8(3) . .
C8A C7A C12A 121.5(4) . .
O1 C7A C12A 118.6(3) . .
C7A C8A C9A 118.3(4) . .
C7A C8A C5A 121.5(4) . .
C9A C8A C5A 120.3(4) . .
C10A C9A C8A 122.0(4) . .
C9A C10A C11A 118.0(4) . .
C9A C10A C1A 123.4(4) . .
C11A C10A C1A 118.6(4) . .
C12A C11A C10A 122.1(4) . .
C11A C12A C7A 118.1(4) . .
C11A C12A C5F 120.1(3) . .
C7A C12A C5F 121.8(4) . .
C14A C13A C18A 117.6(4) . .
C14A C13A C6A 121.6(4) . .
C18A C13A C6A 120.8(4) . .
C15A C14A C13A 121.0(4) . .
C14A C15A C16A 121.2(4) . .
C15A C16A C17A 118.4(4) . .
C15A C16A C19A 121.4(4) . .
C17A C16A C19A 120.2(4) . .
C18A C17A C16A 120.2(4) . .
C17A C18A C13A 121.6(4) . .
N1 C19A C20A 120.6(4) . .
N1 C19A C16A 117.7(4) . .
C20A C19A C16A 121.7(4) . .
C21A C20A C19A 120.4(5) . .
C20A C21A C22A 119.4(5) . .
C23A C22A C21A 117.1(5) . .
N1 C23A C22A 124.5(5) . .
C23A N1 C19A 117.9(4) . .
C7B O2 C6B 113.2(3) . .
C2B C1B C4B 111.5(5) . .
C2B C1B C10B 110.3(4) . .
C4B C1B C10B 113.1(4) . .
C2B C1B C3B 107.6(4) . .
C4B C1B C3B 106.2(5) . .
C10B C1B C3B 107.8(4) . .
C12C C5B C8B 113.0(3) . .
O2 C7B C12B 119.7(4) . .
O2 C7B C8B 119.5(4) . .
C12B C7B C8B 120.8(4) . .
C9B C8B C7B 118.4(4) . .
C9B C8B C5B 120.9(4) . .
C7B C8B C5B 120.8(4) . .
C8B C9B C10B 122.6(4) . .
C11B C10B C9B 117.2(4) . .
C11B C10B C1B 122.0(4) . .
C9B C10B C1B 120.7(4) . .
C10B C11B C12B 122.3(4) . .
C7B C12B C11B 118.5(4) . .
C7B C12B C5A 121.2(4) . .
C11B C12B C5A 120.3(4) . .
C7C O3 C6C 114.7(3) . .
C2C C1C C10C 108.8(3) . .
C2C C1C C4C 108.5(4) . .
C10C C1C C4C 110.2(3) . .
C2C C1C C3C 108.8(3) . .
C10C C1C C3C 112.0(4) . .
C4C C1C C3C 108.4(4) . .
C12D C5C C8C 112.9(3) . .
O3 C6C C13C 108.8(3) . .
O3 C7C C8C 119.7(3) . .
O3 C7C C12C 119.2(3) . .
C8C C7C C12C 121.0(4) . .
C9C C8C C7C 118.5(4) . .
C9C C8C C5C 120.7(4) . .
C7C C8C C5C 120.8(4) . .
C8C C9C C10C 122.6(4) . .
C11C C10C C9C 117.0(4) . .
C11C C10C C1C 119.8(4) . .
C9C C10C C1C 123.2(4) . .
C12C C11C C10C 123.1(4) . .
C11C C12C C7C 117.7(3) . .
C11C C12C C5B 120.9(4) . .
C7C C12C C5B 121.3(3) . .
C14C C13C C18C 118.4(4) . .
C14C C13C C6C 121.8(4) . .
C18C C13C C6C 119.8(4) . .
C15C C14C C13C 121.4(4) . .
C14C C15C C16C 120.7(4) . .
C15C C16C C17C 118.5(4) . .
C15C C16C C19C 120.8(4) . .
C17C C16C C19C 120.7(4) . .
C18C C17C C16C 120.8(4) . .
C17C C18C C13C 120.3(4) . .
C20C C19C C24C 122.6(4) . .
C20C C19C C16C 118.3(4) . .
C24C C19C C16C 119.0(4) . .
C19C C20C C21C 118.7(4) . .
C22C C21C C20C 120.9(5) . .
C23C C22C C21C 119.3(5) . .
C22C C23C C24C 120.5(5) . .
C19C C24C C23C 117.8(5) . .
C7D O4 C6D 113.3(4) . .
C4D C1D C3D 109.1(6) . .
C4D C1D C10D 112.2(4) . .
C3D C1D C10D 107.9(4) . .
C4D C1D C2D 107.5(5) . .
C3D C1D C2D 110.2(7) . .
C10D C1D C2D 109.9(6) . .
C8D C5D C12E 114.1(3) . .
O4 C7D C8D 119.4(4) . .
O4 C7D C12D 119.2(4) . .
C8D C7D C12D 121.4(4) . .
C9D C8D C7D 117.9(4) . .
C9D C8D C5D 120.2(4) . .
C7D C8D C5D 121.9(4) . .
C8D C9D C10D 123.0(4) . .
C9D C10D C11D 116.5(4) . .
C9D C10D C1D 120.4(4) . .
C11D C10D C1D 123.1(4) . .
C12D C11D C10D 122.6(4) . .
C11D C12D C7D 118.5(4) . .
C11D C12D C5C 120.7(4) . .
C7D C12D C5C 120.8(4) . .
C7E O5 C6E 115.6(3) . .
C2E C1E C3E 108.7(4) . .
C2E C1E C10E 113.6(4) . .
C3E C1E C10E 109.5(4) . .
C2E C1E C4E 108.5(4) . .
C3E C1E C4E 108.6(4) . .
C10E C1E C4E 107.8(4) . .
C12F C5E C8E 114.5(3) . .
O5 C6E C13E 108.8(3) . .
C8E C7E O5 120.2(3) . .
C8E C7E C12E 120.9(4) . .
O5 C7E C12E 118.7(4) . .
C7E C8E C9E 118.4(4) . .
C7E C8E C5E 122.4(4) . .
C9E C8E C5E 119.3(4) . .
C10E C9E C8E 122.6(4) . .
C9E C10E C11E 117.0(4) . .
C9E C10E C1E 122.2(4) . .
C11E C10E C1E 120.8(4) . .
C12E C11E C10E 122.9(4) . .
C11E C12E C7E 118.2(4) . .
C11E C12E C5D 121.2(4) . .
C7E C12E C5D 120.6(4) . .
C14E C13E C18E 118.6(4) . .
C14E C13E C6E 120.7(4) . .
C18E C13E C6E 120.8(4) . .
C13E C14E C15E 121.2(4) . .
C16E C15E C14E 120.5(4) . .
C15E C16E C17E 118.3(4) . .
C15E C16E C19E 120.8(4) . .
C17E C16E C19E 120.9(4) . .
C18E C17E C16E 121.0(4) . .
C17E C18E C13E 120.3(4) . .
C20E C19E C24E 119.0(5) . .
C20E C19E C16E 120.2(4) . .
C24E C19E C16E 120.8(4) . .
C19E C20E C21E 120.0(5) . .
C22E C21E C20E 122.6(5) . .
C21E C22E C23E 118.7(6) . .
C24E C23E C22E 118.8(6) . .
C23E C24E C19E 120.6(5) . .
C7F O6 C6F 113.2(3) . .
C3F C1F C2F 109.7(5) . .
C3F C1F C10F 111.2(4) . .
C2F C1F C10F 112.8(4) . .
C3F C1F C4F 108.7(5) . .
C2F C1F C4F 105.8(5) . .
C10F C1F C4F 108.4(4) . .
C8F C5F C12A 114.4(3) . .
C8F C7F O6 120.1(4) . .
C8F C7F C12F 121.1(4) . .
O6 C7F C12F 118.7(4) . .
C7F C8F C9F 118.2(4) . .
C7F C8F C5F 121.6(4) . .
C9F C8F C5F 120.2(4) . .
C8F C9F C10F 123.2(4) . .
C9F C10F C11F 116.5(4) . .
C9F C10F C1F 122.9(4) . .
C11F C10F C1F 120.5(4) . .
C12F C11F C10F 122.4(4) . .
C11F C12F C7F 118.3(4) . .
C11F C12F C5E 120.5(4) . .
C7F C12F C5E 121.2(4) . .
C7G O7 C6G 112.5(3) . .
C4G C1G C2G 108.7(4) . .
C4G C1G C10G 108.4(3) . .
C2G C1G C10G 112.5(3) . .
C4G C1G C3G 109.6(4) . .
C2G C1G C3G 108.4(3) . .
C10G C1G C3G 109.2(3) . .
C12H C5G C8G 114.2(3) . .
O7 C6G C13G 108.8(3) . .
C12G C7G O7 119.8(3) . .
C12G C7G C8G 121.5(3) . .
O7 C7G C8G 118.5(3) . .
C9G C8G C7G 118.0(3) . .
C9G C8G C5G 121.9(3) . .
C7G C8G C5G 119.9(3) . .
C8G C9G C10G 122.4(4) . .
C11G C10G C9G 117.8(4) . .
C11G C10G C1G 123.5(3) . .
C9G C10G C1G 118.7(3) . .
C10G C11G C12G 122.0(4) . .
C7G C12G C11G 118.2(3) . .
C7G C12G C5L 121.0(3) . .
C11G C12G C5L 120.7(3) . .
C18G C13G C14G 118.4(4) . .
C18G C13G C6G 120.8(4) . .
C14G C13G C6G 120.8(4) . .
C13G C14G C15G 121.3(4) . .
C14G C15G C16G 120.1(4) . .
C17G C16G C15G 118.6(4) . .
C17G C16G C19G 120.5(4) . .
C15G C16G C19G 121.0(4) . .
C16G C17G C18G 120.4(4) . .
C13G C18G C17G 121.3(4) . .
N4 C19G C20G 121.3(4) . .
N4 C19G C16G 116.2(4) . .
C20G C19G C16G 122.5(4) . .
C21G C20G C19G 120.1(5) . .
C20G C21G C22G 118.7(5) . .
C23G C22G C21G 118.4(5) . .
N4 C23G C22G 124.1(5) . .
C19G N4 C23G 117.4(4) . .
C7H O8 C6H 113.3(3) . .
C3H C1H C10H 113.4(4) . .
C3H C1H C2H 108.9(4) . .
C10H C1H C2H 109.7(3) . .
C3H C1H C4H 107.4(4) . .
C10H C1H C4H 108.9(4) . .
C2H C1H C4H 108.3(4) . .
C8H C5H C12I 113.9(3) . .
C8H C7H O8 119.2(3) . .
C8H C7H C12H 121.7(3) . .
O8 C7H C12H 119.1(3) . .
C7H C8H C9H 118.1(3) . .
C7H C8H C5H 121.8(3) . .
C9H C8H C5H 119.9(3) . .
C10H C9H C8H 122.4(4) . .
C11H C10H C9H 117.2(4) . .
C11H C10H C1H 120.5(3) . .
C9H C10H C1H 122.3(4) . .
C10H C11H C12H 122.5(4) . .
C7H C12H C11H 118.0(4) . .
C7H C12H C5G 121.4(3) . .
C11H C12H C5G 120.6(3) . .
C7I O9 C6I 111.8(3) . .
C4I C1I C3I 109.7(4) . .
C4I C1I C2I 109.3(4) . .
C3I C1I C2I 108.6(4) . .
C4I C1I C10I 109.1(4) . .
C3I C1I C10I 108.9(3) . .
C2I C1I C10I 111.2(3) . .
C12J C5I C8I 114.3(3) . .
O9 C6I C13I 109.4(3) . .
O9 C7I C12I 119.4(3) . .
O9 C7I C8I 118.7(3) . .
C12I C7I C8I 121.8(3) . .
C9I C8I C7I 118.3(3) . .
C9I C8I C5I 120.9(3) . .
C7I C8I C5I 120.8(3) . .
C8I C9I C10I 122.1(4) . .
C11I C10I C9I 117.9(3) . .
C11I C10I C1I 123.0(3) . .
C9I C10I C1I 119.0(3) . .
C10I C11I C12I 122.3(3) . .
C7I C12I C11I 117.6(3) . .
C7I C12I C5H 122.0(3) . .
C11I C12I C5H 120.4(3) . .
C18I C13I C14I 118.6(4) . .
C18I C13I C6I 120.0(4) . .
C14I C13I C6I 121.4(4) . .
C13I C14I C15I 121.0(4) . .
C14I C15I C16I 120.5(4) . .
C17I C16I C15I 118.6(4) . .
C17I C16I C19I 120.2(4) . .
C15I C16I C19I 121.2(4) . .
C16I C17I C18I 120.7(4) . .
C13I C18I C17I 120.6(4) . .
N5 C19I C20I 121.2(4) . .
N5 C19I C16I 116.0(4) . .
C20I C19I C16I 122.8(4) . .
C21I C20I C19I 120.3(5) . .
C20I C21I C22I 118.1(5) . .
C23I C22I C21I 119.0(4) . .
N5 C23I C22I 123.8(5) . .
C19I N5 C23I 117.5(4) . .
C7J O10 C6J 113.6(3) . .
C2J' C1J C3J 44.2(6) . .
C2J' C1J C4J 134.9(7) . .
C3J C1J C4J 114.9(6) . .
C2J' C1J C4J' 114.9(7) . .
C3J C1J C4J' 129.3(7) . .
C4J C1J C4J' 38.8(5) . .
C2J' C1J C10J 112.4(6) . .
C3J C1J C10J 116.1(5) . .
C4J C1J C10J 112.5(5) . .
C4J' C1J C10J 114.5(5) . .
C2J' C1J C2J 61.0(6) . .
C3J C1J C2J 102.9(6) . .
C4J C1J C2J 103.2(6) . .
C4J' C1J C2J 65.1(6) . .
C10J C1J C2J 105.2(5) . .
C2J' C1J C3J' 103.5(7) . .
C3J C1J C3J' 59.8(6) . .
C4J C1J C3J' 67.6(6) . .
C4J' C1J C3J' 104.4(7) . .
C10J C1J C3J' 105.5(5) . .
C2J C1J C3J' 149.1(6) . .
C8J C5J C12K 113.1(3) . .
O10 C7J C12J 119.6(3) . .
O10 C7J C8J 119.0(3) . .
C12J C7J C8J 121.4(3) . .
C9J C8J C7J 117.6(4) . .
C9J C8J C5J 121.6(3) . .
C7J C8J C5J 120.5(3) . .
C8J C9J C10J 123.3(4) . .
C9J C10J C11J 117.2(4) . .
C9J C10J C1J 121.3(4) . .
C11J C10J C1J 121.5(4) . .
C10J C11J C12J 122.0(4) . .
C7J C12J C11J 118.5(3) . .
C7J C12J C5I 121.7(3) . .
C11J C12J C5I 119.7(3) . .
C7K O11 C6K 112.1(3) . .
C3K C1K C2K 108.5(3) . .
C3K C1K C10K 109.8(3) . .
C2K C1K C10K 111.7(3) . .
C3K C1K C4K 109.9(4) . .
C2K C1K C4K 108.0(4) . .
C10K C1K C4K 109.0(3) . .
C12L C5K C8K 112.6(3) . .
O11 C6K C13K 109.9(3) . .
O11 C7K C12K 119.3(3) . .
O11 C7K C8K 119.1(3) . .
C12K C7K C8K 121.7(3) . .
C9K C8K C7K 117.8(3) . .
C9K C8K C5K 121.6(3) . .
C7K C8K C5K 120.5(3) . .
C8K C9K C10K 122.5(3) . .
C11K C10K C9K 117.7(3) . .
C11K C10K C1K 123.4(3) . .
C9K C10K C1K 118.8(3) . .
C10K C11K C12K 122.5(3) . .
C11K C12K C7K 117.9(3) . .
C11K C12K C5J 120.3(3) . .
C7K C12K C5J 121.8(3) . .
C18K C13K C14K 116.1(4) . .
C18K C13K C6K 123.0(4) . .
C14K C13K C6K 120.9(4) . .
C13K C14K C15K 121.9(5) . .
C14K C15K C16K 121.4(5) . .
C17K C16K C15K 116.8(4) . .
C17K C16K C19K 122.0(4) . .
C15K C16K C19K 121.2(4) . .
C16K C17K C18K 121.3(5) . .
C13K C18K C17K 122.3(5) . .
N6 C19K C24K 121.7(4) . .
N6 C19K C16K 115.9(4) . .
C24K C19K C16K 122.4(4) . .
C19K N6 C21K 117.8(5) . .
N6 C21K C22K 123.3(5) . .
C23K C22K C21K 118.5(4) . .
C22K C23K C24K 118.0(4) . .
C19K C24K C23K 120.6(5) . .
C7L O12 C6L 113.5(3) . .
C2L C1L C3L 108.8(4) . .
C2L C1L C10L 111.9(3) . .
C3L C1L C10L 110.7(3) . .
C2L C1L C4L 107.8(4) . .
C3L C1L C4L 109.1(4) . .
C10L C1L C4L 108.5(3) . .
C8L C5L C12G 113.4(3) . .
C12L C7L C8L 122.2(3) . .
C12L C7L O12 119.0(3) . .
C8L C7L O12 118.8(3) . .
C7L C8L C9L 117.7(3) . .
C7L C8L C5L 121.9(3) . .
C9L C8L C5L 120.4(3) . .
C8L C9L C10L 122.6(4) . .
C11L C10L C9L 117.1(3) . .
C11L C10L C1L 123.7(3) . .
C9L C10L C1L 119.2(3) . .
C10L C11L C12L 122.6(3) . .
C7L C12L C11L 117.8(3) . .
C7L C12L C5K 121.8(3) . .
C11L C12L C5K 120.3(3) . .
C1S' Cl1 C1S 25.3(7) . .
Cl2 C1S Cl1 114.3(9) . .
Cl2' C1S' Cl1 114.6(8) . .
Cl3 C2S Cl4 112.0(5) . .
Cl5 C3S Cl6" 115.5(15) . .
Cl5 C3S Cl5' 43.8(7) . .
Cl6" C3S Cl5' 121.8(14) . .
Cl5 C3S Cl6 118.4(17) . .
Cl6" C3S Cl6 76.1(15) . .
Cl5' C3S Cl6 77.4(15) . .
Cl5 C3S Cl6' 121.3(15) . .
Cl6" C3S Cl6' 25.8(7) . .
Cl5' C3S Cl6' 106.8(14) . .
Cl6 C3S Cl6' 50.4(12) . .
Cl5 C3S Cl5" 83.7(13) . .
Cl6" C3S Cl5" 112.6(15) . .
Cl5' C3S Cl5" 39.9(9) . .
Cl6 C3S Cl5" 42.1(12) . .
Cl6' C3S Cl5" 87.7(14) . .
Cl8 C4S Cl7 104.0(9) . .
Cl7' C4S' Cl8' 117.5(12) . .
C5S Cl9' Cl9" 28.8(7) . .
C5S Cl9" Cl9' 53.7(13) . .
Cl9" C5S Cl9 92.9(15) . .
Cl9" C5S Cl10 31.0(11) . .
Cl9 C5S Cl10 110.3(11) . .
Cl9" C5S Cl9' 97.6(17) . .
Cl9 C5S Cl9' 44.9(6) . .
Cl10 C5S Cl9' 128.1(12) . .
C5S' Cl11 Cl12 48.3(13) . .
C5S' Cl12 Cl11 45.4(12) . .
Cl11 C5S' Cl12 86.3(17) . .
Cl1E Cl1A Cl1D 68.4(18) . .
Cl1E Cl1A Cl1B 50.0(14) . 2_666
Cl1D Cl1A Cl1B 36.3(12) . 2_666
Cl1E Cl1A Cl1C 43.9(15) . .
Cl1D Cl1A Cl1C 110.0(13) . .
Cl1B Cl1A Cl1C 92.4(8) 2_666 .
Cl1D Cl1B Cl1D 107(2) 2_666 .
Cl1D Cl1B Cl1E 75(2) 2_666 2_666
Cl1D Cl1B Cl1E 135(2) . 2_666
Cl1D Cl1B Cl1B 62.1(18) 2_666 2_666
Cl1D Cl1B Cl1B 44.5(13) . 2_666
Cl1E Cl1B Cl1B 118(2) 2_666 2_666
Cl1D Cl1B Cl1A 50.1(19) 2_666 2_666
Cl1D Cl1B Cl1A 157(2) . 2_666
Cl1E Cl1B Cl1A 47.0(14) 2_666 2_666
Cl1B Cl1B Cl1A 112.2(15) 2_666 2_666
Cl1D Cl1B Cl1E 82(2) 2_666 .
Cl1D Cl1B Cl1E 34.0(15) . .
Cl1E Cl1B Cl1E 148.1(12) 2_666 .
Cl1B Cl1B Cl1E 30.2(11) 2_666 .
Cl1A Cl1B Cl1E 127.9(11) 2_666 .
Cl1E Cl1C Cl1A 39.4(14) . .
Cl1B Cl1D Cl1B 73(2) 2_666 .
Cl1B Cl1D Cl1A 94(2) 2_666 .
Cl1B Cl1D Cl1A 167(3) . .
Cl1B Cl1D Cl1E 62(2) 2_666 .
Cl1B Cl1D Cl1E 116(3) . .
Cl1A Cl1D Cl1E 54.0(16) . .
Cl1B Cl1D Cl1D 41.6(15) 2_666 2_666
Cl1B Cl1D Cl1D 31.8(11) . 2_666
Cl1A Cl1D Cl1D 135(3) . 2_666
Cl1E Cl1D Cl1D 93(2) . 2_666
Cl1A Cl1E Cl1B 83(2) . 2_666
Cl1A Cl1E Cl1C 97(2) . .
Cl1B Cl1E Cl1C 162(3) 2_666 .
Cl1A Cl1E Cl1D 57.6(16) . .
Cl1B Cl1E Cl1D 42.7(14) 2_666 .
Cl1C Cl1E Cl1D 149(3) . .
Cl1A Cl1E Cl1B 86.9(17) . .
Cl1B Cl1E Cl1B 31.9(12) 2_666 .
Cl1C Cl1E Cl1B 166(2) . .
Cl1D Cl1E Cl1B 29.6(13) . .
O13' C6S C7S 151.7(13) . .
O13' C6S O13 96.4(10) . .
C7S C6S O13 109.0(8) . .
O14 C8S C9S 105(2) . .
C9S' C8S' O14' 109.4(16) . .
O15 C10S C11S 128(2) . .
C13S C12S O16 128.0(18) . .

loop_
_geom_bond_atom_site_label_1
_geom_bond_atom_site_label_2
_geom_bond_distance
_geom_bond_site_symmetry_2
O1 C7A 1.394(5) .
O1 C6A 1.454(5) .
C1A C2A 1.524(7) .
C1A C4A 1.525(7) .
C1A C3A 1.531(7) .
C1A C10A 1.553(6) .
C5A C12B 1.518(6) .
C5A C8A 1.530(6) .
C6A C13A 1.479(6) .
C7A C8A 1.393(6) .
C7A C12A 1.399(5) .
C8A C9A 1.405(6) .
C9A C10A 1.380(6) .
C10A C11A 1.400(6) .
C11A C12A 1.392(6) .
C12A C5F 1.516(5) .
C13A C14A 1.396(6) .
C13A C18A 1.403(7) .
C14A C15A 1.384(6) .
C15A C16A 1.392(6) .
C16A C17A 1.399(6) .
C16A C19A 1.488(6) .
C17A C18A 1.385(7) .
C19A N1 1.350(6) .
C19A C20A 1.380(7) .
C20A C21A 1.367(7) .
C21A C22A 1.379(7) .
C22A C23A 1.373(7) .
C23A N1 1.331(7) .
O2 C7B 1.381(5) .
O2 C6B 1.441(5) .
C1B C2B 1.517(7) .
C1B C4B 1.517(7) .
C1B C10B 1.542(6) .
C1B C3B 1.551(7) .
C5B C12C 1.505(5) .
C5B C8B 1.507(6) .
C7B C12B 1.392(6) .
C7B C8B 1.406(6) .
C8B C9B 1.389(6) .
C9B C10B 1.392(6) .
C10B C11B 1.393(6) .
C11B C12B 1.398(6) .
O3 C7C 1.386(5) .
O3 C6C 1.441(5) .
C1C C2C 1.527(6) .
C1C C10C 1.529(6) .
C1C C4C 1.529(6) .
C1C C3C 1.549(6) .
C5C C12D 1.517(5) .
C5C C8C 1.519(6) .
C6C C13C 1.505(6) .
C7C C8C 1.404(5) .
C7C C12C 1.407(5) .
C8C C9C 1.383(6) .
C9C C10C 1.396(6) .
C10C C11C 1.395(5) .
C11C C12C 1.391(5) .
C13C C14C 1.386(6) .
C13C C18C 1.393(6) .
C14C C15C 1.375(6) .
C15C C16C 1.376(6) .
C16C C17C 1.402(6) .
C16C C19C 1.495(6) .
C17C C18C 1.380(6) .
C19C C20C 1.342(6) .
C19C C24C 1.368(6) .
C20C C21C 1.374(6) .
C21C C22C 1.371(7) .
C22C C23C 1.359(7) .
C23C C24C 1.394(7) .
O4 C7D 1.392(5) .
O4 C6D 1.402(6) .
C1D C4D 1.506(7) .
C1D C3D 1.524(10) .
C1D C10D 1.529(7) .
C1D C2D 1.529(10) .
C5D C8D 1.518(6) .
C5D C12E 1.527(6) .
C7D C8D 1.394(6) .
C7D C12D 1.395(6) .
C8D C9D 1.386(6) .
C9D C10D 1.397(6) .
C10D C11D 1.400(6) .
C11D C12D 1.380(6) .
O5 C7E 1.395(5) .
O5 C6E 1.447(5) .
C1E C2E 1.513(7) .
C1E C3E 1.535(7) .
C1E C10E 1.535(6) .
C1E C4E 1.537(6) .
C5E C12F 1.508(6) .
C5E C8E 1.520(6) .
C6E C13E 1.495(6) .
C7E C8E 1.392(6) .
C7E C12E 1.405(6) .
C8E C9E 1.398(6) .
C9E C10E 1.386(6) .
C10E C11E 1.400(6) .
C11E C12E 1.381(6) .
C13E C14E 1.376(6) .
C13E C18E 1.395(6) .
C14E C15E 1.394(7) .
C15E C16E 1.383(6) .
C16E C17E 1.396(6) .
C16E C19E 1.484(6) .
C17E C18E 1.388(6) .
C19E C20E 1.332(7) .
C19E C24E 1.386(7) .
C20E C21E 1.354(7) .
C21E C22E 1.336(8) .
C22E C23E 1.377(9) .
C23E C24E 1.370(8) .
O6 C7F 1.389(5) .
O6 C6F 1.429(5) .
C1F C3F 1.499(7) .
C1F C2F 1.524(7) .
C1F C10F 1.537(6) .
C1F C4F 1.553(8) .
C5F C8F 1.511(5) .
C7F C8F 1.387(6) .
C7F C12F 1.413(6) .
C8F C9F 1.390(6) .
C9F C10F 1.392(6) .
C10F C11F 1.409(6) .
C11F C12F 1.384(6) .
O7 C7G 1.392(4) .
O7 C6G 1.433(5) .
C1G C4G 1.530(6) .
C1G C2G 1.532(6) .
C1G C10G 1.542(5) .
C1G C3G 1.544(6) .
C5G C12H 1.495(5) .
C5G C8G 1.531(5) .
C6G C13G 1.506(5) .
C7G C12G 1.381(5) .
C7G C8G 1.405(5) .
C8G C9G 1.378(5) .
C9G C10G 1.393(5) .
C10G C11G 1.383(5) .
C11G C12G 1.399(5) .
C12G C5L 1.530(5) .
C13G C18G 1.383(6) .
C13G C14G 1.383(6) .
C14G C15G 1.385(6) .
C15G C16G 1.404(7) .
C16G C17G 1.386(6) .
C16G C19G 1.486(6) .
C17G C18G 1.390(6) .
C19G N4 1.342(6) .
C19G C20G 1.392(6) .
C20G C21G 1.372(6) .
C21G C22G 1.378(7) .
C22G C23G 1.365(7) .
C23G N4 1.349(6) .
O8 C7H 1.396(4) .
O8 C6H 1.446(5) .
C1H C3H 1.514(7) .
C1H C10H 1.531(5) .
C1H C2H 1.540(6) .
C1H C4H 1.547(7) .
C5H C8H 1.510(5) .
C5H C12I 1.515(5) .
C7H C8H 1.386(5) .
C7H C12H 1.398(5) .
C8H C9H 1.399(5) .
C9H C10H 1.400(5) .
C10H C11H 1.386(6) .
C11H C12H 1.401(5) .
O9 C7I 1.390(4) .
O9 C6I 1.435(5) .
C1I C4I 1.526(6) .
C1I C3I 1.527(7) .
C1I C2I 1.529(5) .
C1I C10I 1.543(5) .
C5I C12J 1.500(5) .
C5I C8I 1.529(5) .
C6I C13I 1.501(6) .
C7I C12I 1.397(5) .
C7I C8I 1.403(5) .
C8I C9I 1.380(5) .
C9I C10I 1.403(5) .
C10I C11I 1.384(5) .
C11I C12I 1.404(5) .
C13I C18I 1.381(6) .
C13I C14I 1.384(6) .
C14I C15I 1.388(6) .
C15I C16I 1.388(6) .
C16I C17I 1.382(7) .
C16I C19I 1.488(6) .
C17I C18I 1.395(6) .
C19I N5 1.346(6) .
C19I C20I 1.395(6) .
C20I C21I 1.367(6) .
C21I C22I 1.394(7) .
C22I C23I 1.353(7) .
C23I N5 1.354(6) .
O10 C7J 1.384(4) .
O10 C6J 1.441(5) .
C1J C2J' 1.426(12) .
C1J C3J 1.453(11) .
C1J C4J 1.456(10) .
C1J C4J' 1.488(12) .
C1J C10J 1.537(6) .
C1J C2J 1.650(10) .
C1J C3J' 1.658(12) .
C5J C8J 1.501(5) .
C5J C12K 1.528(5) .
C7J C12J 1.385(5) .
C7J C8J 1.405(5) .
C8J C9J 1.386(5) .
C9J C10J 1.389(6) .
C10J C11J 1.393(6) .
C11J C12J 1.403(5) .
O11 C7K 1.395(4) .
O11 C6K 1.431(5) .
C1K C3K 1.523(6) .
C1K C2K 1.533(6) .
C1K C10K 1.535(5) .
C1K C4K 1.544(6) .
C5K C12L 1.512(5) .
C5K C8K 1.531(5) .
C6K C13K 1.500(5) .
C7K C12K 1.397(5) .
C7K C8K 1.397(5) .
C8K C9K 1.387(5) .
C9K C10K 1.391(5) .
C10K C11K 1.383(5) .
C11K C12K 1.388(5) .
C13K C18K 1.360(6) .
C13K C14K 1.369(6) .
C14K C15K 1.371(7) .
C15K C16K 1.373(7) .
C16K C17K 1.358(7) .
C16K C19K 1.496(6) .
C17K C18K 1.377(7) .
C19K N6 1.321(6) .
C19K C24K 1.370(6) .
N6 C21K 1.348(6) .
C21K C22K 1.379(8) .
C22K C23K 1.359(7) .
C23K C24K 1.388(6) .
O12 C7L 1.400(5) .
O12 C6L 1.431(5) .
C1L C2L 1.521(6) .
C1L C3L 1.526(6) .
C1L C10L 1.535(5) .
C1L C4L 1.542(6) .
C5L C8L 1.505(5) .
C7L C12L 1.387(5) .
C7L C8L 1.392(5) .
C8L C9L 1.393(6) .
C9L C10L 1.402(5) .
C10L C11L 1.383(5) .
C11L C12L 1.405(5) .
Cl1 C1S' 1.758(10) .
Cl1 C1S 1.773(12) .
Cl2 C1S 1.698(13) .
Cl2' C1S' 1.673(11) .
Cl3 C2S 1.697(9) .
Cl4 C2S 1.728(9) .
Cl5 C3S 1.58(2) .
Cl6 C3S 1.67(3) .
Cl5' C3S 1.66(2) .
Cl6' C3S 1.68(2) .
Cl5" C3S 1.90(3) .
Cl6" C3S 1.64(2) .
Cl7 C4S 1.716(16) .
Cl8 C4S 1.645(16) .
Cl7' C4S' 1.69(2) .
Cl8' C4S' 1.82(2) .
Cl10 C5S 1.69(2) .
Cl9 C5S 1.692(18) .
Cl9' C5S 1.94(2) .
Cl9' Cl9" 2.39(3) .
Cl9" C5S 1.16(2) .
Cl11 C5S' 1.72(4) .
Cl11 Cl12 2.41(2) .
Cl12 C5S' 1.80(4) .
Cl1A Cl1E 1.35(3) .
Cl1A Cl1D 1.41(3) .
Cl1A Cl1B 1.828(17) 2_666
Cl1A Cl1C 2.11(2) .
Cl1B Cl1D 1.08(3) 2_666
Cl1B Cl1D 1.37(3) .
Cl1B Cl1E 1.41(3) 2_666
Cl1B Cl1B 1.48(3) 2_666
Cl1B Cl1A 1.828(17) 2_666
Cl1B Cl1E 2.48(4) .
Cl1C Cl1E 1.47(4) .
Cl1D Cl1B 1.08(3) 2_666
Cl1D Cl1E 1.55(4) .
Cl1D Cl1D 1.97(6) 2_666
Cl1E Cl1B 1.41(3) 2_666
O13 C6S 1.484(13) .
O13' C6S 1.405(17) .
C6S C7S 1.467(11) .
O14 C8S 1.42(3) .
C8S C9S 1.47(3) .
O14' C8S' 1.57(2) .
C8S' C9S' 1.36(2) .
O15 C10S 1.48(3) .
C10S C11S 1.55(3) .
O16 C12S 1.377(19) .
C12S C13S 1.29(2) .

loop_
_geom_hbond_atom_site_label_D
_geom_hbond_atom_site_label_H
_geom_hbond_atom_site_label_A
_geom_hbond_distance_DH
_geom_hbond_distance_HA
_geom_hbond_distance_DA
_geom_hbond_angle_DHA
O13 H13 N5 0.84 2.00 2.836(9) 178.9
O13' H13 N5 0.85 2.44 3.228(16) 154.8
O14 H14 N4 0.82 2.03 2.821(10) 162.3
O14' H14' N4 0.82 2.07 2.89(2) 179.7
O16 H16 O14 0.85 2.44 2.750(18) 102.4

loop_
_geom_torsion_atom_site_label_1
_geom_torsion_atom_site_label_2
_geom_torsion_atom_site_label_3
_geom_torsion_atom_site_label_4
_geom_torsion
C7A O1 C6A C13A -175.4(3)
C6A O1 C7A C8A 91.2(4)
C6A O1 C7A C12A -93.0(4)
O1 C7A C8A C9A 173.2(3)
C12A C7A C8A C9A -2.5(6)
O1 C7A C8A C5A -5.1(6)
C12A C7A C8A C5A 179.2(4)
C12B C5A C8A C7A -144.5(4)
C12B C5A C8A C9A 37.2(6)
C7A C8A C9A C10A 0.8(6)
C5A C8A C9A C10A 179.1(4)
C8A C9A C10A C11A 1.5(6)
C8A C9A C10A C1A 179.8(4)
C2A C1A C10A C9A -115.4(5)
C4A C1A C10A C9A 4.7(6)
C3A C1A C10A C9A 124.5(5)
C2A C1A C10A C11A 62.9(5)
C4A C1A C10A C11A -177.0(4)
C3A C1A C10A C11A -57.1(5)
C9A C10A C11A C12A -2.2(6)
C1A C10A C11A C12A 179.4(4)
C10A C11A C12A C7A 0.6(6)
C10A C11A C12A C5F -178.2(4)
C8A C7A C12A C11A 1.8(6)
O1 C7A C12A C11A -173.9(3)
C8A C7A C12A C5F -179.5(4)
O1 C7A C12A C5F 4.8(6)
O1 C6A C13A C14A 54.3(5)
O1 C6A C13A C18A -128.5(4)
C18A C13A C14A C15A -0.5(7)
C6A C13A C14A C15A 176.8(4)
C13A C14A C15A C16A 0.2(7)
C14A C15A C16A C17A 0.5(7)
C14A C15A C16A C19A -178.9(4)
C15A C16A C17A C18A -0.8(7)
C19A C16A C17A C18A 178.5(4)
C16A C17A C18A C13A 0.5(7)
C14A C13A C18A C17A 0.1(7)
C6A C13A C18A C17A -177.2(4)
C15A C16A C19A N1 -151.7(5)
C17A C16A C19A N1 29.0(7)
C15A C16A C19A C20A 27.8(7)
C17A C16A C19A C20A -151.5(5)
N1 C19A C20A C21A 2.0(8)
C16A C19A C20A C21A -177.5(5)
C19A C20A C21A C22A -1.7(9)
C20A C21A C22A C23A -1.2(8)
C21A C22A C23A N1 4.1(9)
C22A C23A N1 C19A -3.9(9)
C20A C19A N1 C23A 0.7(8)
C16A C19A N1 C23A -179.8(5)
C6B O2 C7B C12B -89.8(5)
C6B O2 C7B C8B 93.0(5)
O2 C7B C8B C9B -179.7(4)
C12B C7B C8B C9B 3.2(6)
O2 C7B C8B C5B -0.4(6)
C12B C7B C8B C5B -177.6(4)
C12C C5B C8B C9B 95.8(4)
C12C C5B C8B C7B -83.4(5)
C7B C8B C9B C10B 0.8(6)
C5B C8B C9B C10B -178.4(4)
C8B C9B C10B C11B -4.9(6)
C8B C9B C10B C1B 170.9(4)
C2B C1B C10B C11B -33.1(6)
C4B C1B C10B C11B -158.7(5)
C3B C1B C10B C11B 84.2(5)
C2B C1B C10B C9B 151.3(4)
C4B C1B C10B C9B 25.7(7)
C3B C1B C10B C9B -91.4(5)
C9B C10B C11B C12B 5.2(6)
C1B C10B C11B C12B -170.6(4)
O2 C7B C12B C11B 180.0(4)
C8B C7B C12B C11B -2.9(6)
O2 C7B C12B C5A -2.7(6)
C8B C7B C12B C5A 174.5(4)
C10B C11B C12B C7B -1.4(6)
C10B C11B C12B C5A -178.8(4)
C8A C5A C12B C7B 88.4(5)
C8A C5A C12B C11B -94.3(5)
C7C O3 C6C C13C -177.0(3)
C6C O3 C7C C8C 92.3(4)
C6C O3 C7C C12C -91.1(4)
O3 C7C C8C C9C 175.3(3)
C12C C7C C8C C9C -1.1(5)
O3 C7C C8C C5C -4.6(5)
C12C C7C C8C C5C 178.9(4)
C12D C5C C8C C9C 30.3(5)
C12D C5C C8C C7C -149.7(4)
C7C C8C C9C C10C 1.3(6)
C5C C8C C9C C10C -178.7(4)
C8C C9C C10C C11C -0.6(6)
C8C C9C C10C C1C 176.4(4)
C2C C1C C10C C11C 64.0(5)
C4C C1C C10C C11C -54.9(5)
C3C C1C C10C C11C -175.6(4)
C2C C1C C10C C9C -112.9(4)
C4C C1C C10C C9C 128.2(4)
C3C C1C C10C C9C 7.5(5)
C9C C10C C11C C12C -0.3(6)
C1C C10C C11C C12C -177.4(4)
C10C C11C C12C C7C 0.4(6)
C10C C11C C12C C5B -179.7(4)
O3 C7C C12C C11C -176.2(3)
C8C C7C C12C C11C 0.3(5)
O3 C7C C12C C5B 4.0(5)
C8C C7C C12C C5B -179.5(4)
C8B C5B C12C C11C -30.9(5)
C8B C5B C12C C7C 148.9(4)
O3 C6C C13C C14C -130.0(4)
O3 C6C C13C C18C 50.0(5)
C18C C13C C14C C15C 2.2(7)
C6C C13C C14C C15C -177.8(4)
C13C C14C C15C C16C -1.9(7)
C14C C15C C16C C17C 0.6(7)
C14C C15C C16C C19C 179.2(4)
C15C C16C C17C C18C 0.4(7)
C19C C16C C17C C18C -178.2(4)
C16C C17C C18C C13C 0.0(7)
C14C C13C C18C C17C -1.3(7)
C6C C13C C18C C17C 178.8(4)
C15C C16C C19C C20C 30.2(6)
C17C C16C C19C C20C -151.2(4)
C15C C16C C19C C24C -150.0(5)
C17C C16C C19C C24C 28.6(6)
C24C C19C C20C C21C -1.5(7)
C16C C19C C20C C21C 178.2(4)
C19C C20C C21C C22C 0.4(7)
C20C C21C C22C C23C 1.5(7)
C21C C22C C23C C24C -2.4(8)
C20C C19C C24C C23C 0.7(7)
C16C C19C C24C C23C -179.1(4)
C22C C23C C24C C19C 1.3(8)
C6D O4 C7D C8D 88.2(5)
C6D O4 C7D C12D -93.3(5)
O4 C7D C8D C9D -179.2(4)
C12D C7D C8D C9D 2.3(6)
O4 C7D C8D C5D 1.8(6)
C12D C7D C8D C5D -176.8(4)
C12E C5D C8D C9D 89.5(5)
C12E C5D C8D C7D -91.4(5)
C7D C8D C9D C10D 1.4(7)
C5D C8D C9D C10D -179.5(4)
C8D C9D C10D C11D -4.6(7)
C8D C9D C10D C1D 173.5(5)
C4D C1D C10D C9D 179.7(5)
C3D C1D C10D C9D -60.0(7)
C2D C1D C10D C9D 60.2(7)
C4D C1D C10D C11D -2.3(8)
C3D C1D C10D C11D 117.9(6)
C2D C1D C10D C11D -121.8(6)
C9D C10D C11D C12D 4.4(7)
C1D C10D C11D C12D -173.6(5)
C10D C11D C12D C7D -1.0(7)
C10D C11D C12D C5C 176.4(4)
O4 C7D C12D C11D 178.9(4)
C8D C7D C12D C11D -2.5(6)
O4 C7D C12D C5C 1.6(6)
C8D C7D C12D C5C -179.9(4)
C8C C5C C12D C11D -92.0(5)
C8C C5C C12D C7D 85.3(5)
C7E O5 C6E C13E 176.7(4)
C6E O5 C7E C8E 92.6(4)
C6E O5 C7E C12E -91.7(4)
O5 C7E C8E C9E 173.3(3)
C12E C7E C8E C9E -2.2(6)
O5 C7E C8E C5E -5.4(6)
C12E C7E C8E C5E 179.0(4)
C12F C5E C8E C7E -140.0(4)
C12F C5E C8E C9E 41.2(5)
C7E C8E C9E C10E 1.6(6)
C5E C8E C9E C10E -179.7(4)
C8E C9E C10E C11E 0.3(6)
C8E C9E C10E C1E 177.9(4)
C2E C1E C10E C9E 10.4(6)
C3E C1E C10E C9E 132.1(4)
C4E C1E C10E C9E -109.9(5)
C2E C1E C10E C11E -172.2(4)
C3E C1E C10E C11E -50.5(5)
C4E C1E C10E C11E 67.5(5)
C9E C10E C11E C12E -1.7(6)
C1E C10E C11E C12E -179.2(4)
C10E C11E C12E C7E 1.1(6)
C10E C11E C12E C5D -176.7(4)
C8E C7E C12E C11E 1.0(6)
O5 C7E C12E C11E -174.7(3)
C8E C7E C12E C5D 178.7(4)
O5 C7E C12E C5D 3.1(5)
C8D C5D C12E C11E -32.2(5)
C8D C5D C12E C7E 150.1(4)
O5 C6E C13E C14E -128.4(5)
O5 C6E C13E C18E 52.1(6)
C18E C13E C14E C15E 2.7(7)
C6E C13E C14E C15E -176.8(4)
C13E C14E C15E C16E -0.6(7)
C14E C15E C16E C17E -1.3(7)
C14E C15E C16E C19E 178.2(4)
C15E C16E C17E C18E 1.0(7)
C19E C16E C17E C18E -178.4(4)
C16E C17E C18E C13E 1.1(7)
C14E C13E C18E C17E -3.0(7)
C6E C13E C18E C17E 176.6(4)
C15E C16E C19E C20E 21.1(7)
C17E C16E C19E C20E -159.5(5)
C15E C16E C19E C24E -156.4(5)
C17E C16E C19E C24E 23.0(7)
C24E C19E C20E C21E -2.9(9)
C16E C19E C20E C21E 179.5(5)
C19E C20E C21E C22E 0.1(10)
C20E C21E C22E C23E 3.4(10)
C21E C22E C23E C24E -4.1(9)
C22E C23E C24E C19E 1.4(10)
C20E C19E C24E C23E 2.1(9)
C16E C19E C24E C23E 179.7(5)
C11A C12A C5F C8F -31.7(5)
C7A C12A C5F C8F 149.6(4)
C6F O6 C7F C8F 87.4(5)
C6F O6 C7F C12F -96.5(4)
O6 C7F C8F C9F -180.0(3)
C12F C7F C8F C9F 3.9(6)
O6 C7F C8F C5F 0.1(6)
C12F C7F C8F C5F -176.0(4)
C12A C5F C8F C7F -88.3(5)
C12A C5F C8F C9F 91.9(5)
C7F C8F C9F C10F 0.0(6)
C5F C8F C9F C10F 179.9(4)
C8F C9F C10F C11F -4.0(6)
C8F C9F C10F C1F 173.9(4)
C3F C1F C10F C9F 127.9(5)
C2F C1F C10F C9F 4.2(6)
C4F C1F C10F C9F -112.7(5)
C3F C1F C10F C11F -54.3(6)
C2F C1F C10F C11F -178.1(4)
C4F C1F C10F C11F 65.1(6)
C9F C10F C11F C12F 4.2(6)
C1F C10F C11F C12F -173.7(4)
C10F C11F C12F C7F -0.6(6)
C10F C11F C12F C5E -179.4(4)
C8F C7F C12F C11F -3.6(6)
O6 C7F C12F C11F -179.8(3)
C8F C7F C12F C5E 175.2(4)
O6 C7F C12F C5E -1.0(6)
C8E C5E C12F C11F -100.6(5)
C8E C5E C12F C7F 80.6(5)
C7G O7 C6G C13G 167.5(3)
C6G O7 C7G C12G -91.6(4)
C6G O7 C7G C8G 91.9(4)
C12G C7G C8G C9G -0.8(5)
O7 C7G C8G C9G 175.6(3)
C12G C7G C8G C5G -176.8(3)
O7 C7G C8G C5G -0.4(5)
C12H C5G C8G C9G 32.5(5)
C12H C5G C8G C7G -151.7(3)
C7G C8G C9G C10G -0.1(6)
C5G C8G C9G C10G 175.8(3)
C8G C9G C10G C11G 1.2(6)
C8G C9G C10G C1G -176.9(3)
C4G C1G C10G C11G -114.9(4)
C2G C1G C10G C11G 5.3(5)
C3G C1G C10G C11G 125.8(4)
C4G C1G C10G C9G 63.1(5)
C2G C1G C10G C9G -176.7(3)
C3G C1G C10G C9G -56.2(5)
C9G C10G C11G C12G -1.4(6)
C1G C10G C11G C12G 176.6(4)
O7 C7G C12G C11G -175.7(3)
C8G C7G C12G C11G 0.6(5)
O7 C7G C12G C5L 1.6(5)
C8G C7G C12G C5L 177.9(3)
C10G C11G C12G C7G 0.5(6)
C10G C11G C12G C5L -176.8(3)
O7 C6G C13G C18G -25.2(5)
O7 C6G C13G C14G 157.4(4)
C18G C13G C14G C15G -1.0(7)
C6G C13G C14G C15G 176.5(4)
C13G C14G C15G C16G 1.4(7)
C14G C15G C16G C17G -0.3(7)
C14G C15G C16G C19G 178.6(4)
C15G C16G C17G C18G -1.1(7)
C19G C16G C17G C18G 180.0(4)
C14G C13G C18G C17G -0.5(7)
C6G C13G C18G C17G -178.0(4)
C16G C17G C18G C13G 1.5(8)
C17G C16G C19G N4 -148.2(5)
C15G C16G C19G N4 32.9(7)
C17G C16G C19G C20G 32.2(7)
C15G C16G C19G C20G -146.7(5)
N4 C19G C20G C21G -0.8(8)
C16G C19G C20G C21G 178.8(5)
C19G C20G C21G C22G 0.4(8)
C20G C21G C22G C23G 0.9(8)
C21G C22G C23G N4 -1.9(10)
C20G C19G N4 C23G -0.2(8)
C16G C19G N4 C23G -179.8(5)
C22G C23G N4 C19G 1.5(9)
C6H O8 C7H C8H -90.7(4)
C6H O8 C7H C12H 91.3(4)
O8 C7H C8H C9H -178.0(3)
C12H C7H C8H C9H 0.0(5)
O8 C7H C8H C5H -2.8(5)
C12H C7H C8H C5H 175.1(3)
C12I C5H C8H C7H -85.1(4)
C12I C5H C8H C9H 90.0(4)
C7H C8H C9H C10H 0.0(6)
C5H C8H C9H C10H -175.2(3)
C8H C9H C10H C11H -0.9(6)
C8H C9H C10H C1H 176.9(4)
C3H C1H C10H C11H 179.9(4)
C2H C1H C10H C11H -58.0(5)
C4H C1H C10H C11H 60.4(5)
C3H C1H C10H C9H 2.1(6)
C2H C1H C10H C9H 124.2(4)
C4H C1H C10H C9H -117.4(4)
C9H C10H C11H C12H 1.8(6)
C1H C10H C11H C12H -176.0(4)
C8H C7H C12H C11H 0.9(5)
O8 C7H C12H C11H 178.9(3)
C8H C7H C12H C5G -177.4(3)
O8 C7H C12H C5G 0.5(5)
C10H C11H C12H C7H -1.9(5)
C10H C11H C12H C5G 176.5(3)
C8G C5G C12H C7H 95.2(4)
C8G C5G C12H C11H -83.1(4)
C7I O9 C6I C13I 169.7(3)
C6I O9 C7I C12I -91.5(4)
C6I O9 C7I C8I 91.8(4)
O9 C7I C8I C9I 176.1(3)
C12I C7I C8I C9I -0.6(6)
O9 C7I C8I C5I -0.1(5)
C12I C7I C8I C5I -176.8(3)
C12J C5I C8I C9I 35.3(5)
C12J C5I C8I C7I -148.6(4)
C7I C8I C9I C10I 0.9(6)
C5I C8I C9I C10I 177.0(4)
C8I C9I C10I C11I 0.0(6)
C8I C9I C10I C1I -178.4(4)
C4I C1I C10I C11I 128.6(4)
C3I C1I C10I C11I -111.6(4)
C2I C1I C10I C11I 8.0(5)
C4I C1I C10I C9I -53.0(5)
C3I C1I C10I C9I 66.8(5)
C2I C1I C10I C9I -173.6(4)
C9I C10I C11I C12I -1.2(6)
C1I C10I C11I C12I 177.2(4)
O9 C7I C12I C11I -177.2(3)
C8I C7I C12I C11I -0.5(5)
O9 C7I C12I C5H 1.0(5)
C8I C7I C12I C5H 177.7(3)
C10I C11I C12I C7I 1.5(6)
C10I C11I C12I C5H -176.8(4)
C8H C5H C12I C7I 141.4(4)
C8H C5H C12I C11I -40.4(5)
O9 C6I C13I C18I 158.8(4)
O9 C6I C13I C14I -22.8(5)
C18I C13I C14I C15I 0.5(7)
C6I C13I C14I C15I -177.9(4)
C13I C14I C15I C16I 0.4(7)
C14I C15I C16I C17I -0.9(7)
C14I C15I C16I C19I 179.3(4)
C15I C16I C17I C18I 0.4(8)
C19I C16I C17I C18I -179.7(4)
C14I C13I C18I C17I -0.9(7)
C6I C13I C18I C17I 177.5(4)
C16I C17I C18I C13I 0.5(8)
C17I C16I C19I N5 28.1(6)
C15I C16I C19I N5 -152.0(5)
C17I C16I C19I C20I -152.3(5)
C15I C16I C19I C20I 27.5(7)
N5 C19I C20I C21I -2.7(7)
C16I C19I C20I C21I 177.8(4)
C19I C20I C21I C22I 1.0(7)
C20I C21I C22I C23I 0.2(7)
C21I C22I C23I N5 0.2(9)
C20I C19I N5 C23I 3.0(7)
C16I C19I N5 C23I -177.5(5)
C22I C23I N5 C19I -1.8(9)
C6J O10 C7J C12J 90.9(4)
C6J O10 C7J C8J -91.8(4)
O10 C7J C8J C9J -177.6(3)
C12J C7J C8J C9J -0.4(5)
O10 C7J C8J C5J -2.3(5)
C12J C7J C8J C5J 174.9(3)
C12K C5J C8J C9J 90.0(4)
C12K C5J C8J C7J -85.0(4)
C7J C8J C9J C10J 1.2(5)
C5J C8J C9J C10J -174.0(3)
C8J C9J C10J C11J -1.8(6)
C8J C9J C10J C1J 176.1(4)
C2J' C1J C10J C9J -51.5(8)
C3J C1J C10J C9J -2.9(7)
C4J C1J C10J C9J 132.5(5)
C4J' C1J C10J C9J 174.9(6)
C2J C1J C10J C9J -115.9(5)
C3J' C1J C10J C9J 60.7(6)
C2J' C1J C10J C11J 126.3(7)
C3J C1J C10J C11J 174.9(6)
C4J C1J C10J C11J -49.7(7)
C4J' C1J C10J C11J -7.2(7)
C2J C1J C10J C11J 61.9(6)
C3J' C1J C10J C11J -121.5(6)
C9J C10J C11J C12J 1.6(6)
C1J C10J C11J C12J -176.3(4)
O10 C7J C12J C11J 177.4(3)
C8J C7J C12J C11J 0.2(5)
O10 C7J C12J C5I -0.4(5)
C8J C7J C12J C5I -177.7(3)
C10J C11J C12J C7J -0.8(5)
C10J C11J C12J C5I 177.1(3)
C8I C5I C12J C7J 92.9(4)
C8I C5I C12J C11J -84.9(4)
C7K O11 C6K C13K 170.8(3)
C6K O11 C7K C12K -89.5(4)
C6K O11 C7K C8K 90.8(4)
O11 C7K C8K C9K 178.1(3)
C12K C7K C8K C9K -1.7(5)
O11 C7K C8K C5K 2.5(5)
C12K C7K C8K C5K -177.3(3)
C12L C5K C8K C9K 31.3(5)
C12L C5K C8K C7K -153.3(3)
C7K C8K C9K C10K 1.9(5)
C5K C8K C9K C10K 177.5(3)
C8K C9K C10K C11K -1.2(5)
C8K C9K C10K C1K -179.5(3)
C3K C1K C10K C11K -117.7(4)
C2K C1K C10K C11K 2.7(5)
C4K C1K C10K C11K 121.9(4)
C3K C1K C10K C9K 60.6(5)
C2K C1K C10K C9K -179.1(3)
C4K C1K C10K C9K -59.8(5)
C9K C10K C11K C12K 0.2(5)
C1K C10K C11K C12K 178.4(3)
C10K C11K C12K C7K 0.1(5)
C10K C11K C12K C5J -176.9(3)
O11 C7K C12K C11K -179.0(3)
C8K C7K C12K C11K 0.7(5)
O11 C7K C12K C5J -2.1(5)
C8K C7K C12K C5J 177.6(3)
C8J C5J C12K C11K -35.2(5)
C8J C5J C12K C7K 147.9(3)
O11 C6K C13K C18K -9.7(6)
O11 C6K C13K C14K 169.3(5)
C18K C13K C14K C15K -5.0(10)
C6K C13K C14K C15K 175.9(7)
C13K C14K C15K C16K 4.3(12)
C14K C15K C16K C17K -2.1(11)
C14K C15K C16K C19K 178.8(7)
C15K C16K C17K C18K 1.0(9)
C19K C16K C17K C18K -179.8(5)
C14K C13K C18K C17K 4.0(9)
C6K C13K C18K C17K -176.9(5)
C16K C17K C18K C13K -2.1(10)
C17K C16K C19K N6 -166.9(6)
C15K C16K C19K N6 12.2(8)
C17K C16K C19K C24K 13.9(8)
C15K C16K C19K C24K -167.0(6)
C24K C19K N6 C21K 1.2(9)
C16K C19K N6 C21K -177.9(6)
C19K N6 C21K C22K -2.4(11)
N6 C21K C22K C23K 2.9(11)
C21K C22K C23K C24K -2.1(8)
N6 C19K C24K C23K -0.7(8)
C16K C19K C24K C23K 178.4(4)
C22K C23K C24K C19K 1.2(7)
C7G C12G C5L C8L 140.1(4)
C11G C12G C5L C8L -42.7(5)
C6L O12 C7L C12L 89.8(4)
C6L O12 C7L C8L -92.5(4)
C12L C7L C8L C9L -1.2(5)
O12 C7L C8L C9L -178.7(3)
C12L C7L C8L C5L 176.3(3)
O12 C7L C8L C5L -1.3(5)
C12G C5L C8L C7L -87.3(4)
C12G C5L C8L C9L 90.1(4)
C7L C8L C9L C10L 1.3(5)
C5L C8L C9L C10L -176.2(3)
C8L C9L C10L C11L -1.5(5)
C8L C9L C10L C1L 176.9(3)
C2L C1L C10L C11L -4.3(5)
C3L C1L C10L C11L -125.9(4)
C4L C1L C10L C11L 114.5(4)
C2L C1L C10L C9L 177.3(4)
C3L C1L C10L C9L 55.8(5)
C4L C1L C10L C9L -63.8(5)
C9L C10L C11L C12L 1.7(5)
C1L C10L C11L C12L -176.7(4)
C8L C7L C12L C11L 1.3(5)
O12 C7L C12L C11L 178.9(3)
C8L C7L C12L C5K -176.1(3)
O12 C7L C12L C5K 1.4(5)
C10L C11L C12L C7L -1.6(5)
C10L C11L C12L C5K 175.9(3)
C8K C5K C12L C7L 90.5(4)
C8K C5K C12L C11L -86.9(4)
